data_1571871
loop_
_publ_author_name
'Carroll, Robert C.'
'Coles, Simon J.'

_publ_section_title
;
 Statistical optimization of guest uptake in crystalline sponges: grading
 structural outcomes.
;
_journal_coeditor_code LT5068
_journal_issue 4
_journal_name_full IUCrJ
_journal_paper_doi 10.1107/S2052252524004871
_journal_volume 11
_journal_year 2024
_chemical_formula_moiety 'C72 H48 I12 N24 Zn6, 0.787(C15 H16 O3), 0.258(C6 H12)'
_chemical_formula_sum 'C85.35 H63.69 I12 N24 O2.36 Zn6'
_chemical_formula_weight 3378.30
_chemical_name_systematic
; (2',6'-dimethoxy-[1,1'-biphenyl]-2-yl)methanol
 (absorbed in crystalline sponge)
;
_space_group_crystal_system monoclinic
_space_group_IT_number 13
_space_group_name_Hall '-P 2yac'
_space_group_name_H-M_alt 'P 1 2/n 1'
_atom_sites_solution_hydrogens geom
_atom_sites_solution_primary dual
_audit_creation_date 2024-01-22
_audit_creation_method
;
Olex2 1.5-alpha
(compiled 2023.11.24 svn.r209d9fb2 for OlexSys, GUI svn.r6869)
;
_cell_angle_alpha 90
_cell_angle_beta 101.732(2)
_cell_angle_gamma 90
_cell_formula_units_Z 4
_cell_length_a 31.4790(8)
_cell_length_b 15.0233(3)
_cell_length_c 34.2503(6)
_cell_measurement_reflns_used 27841
_cell_measurement_temperature 100.00(10)
_cell_measurement_theta_max 68.4040
_cell_measurement_theta_min 2.9210
_cell_volume 15859.2(6)
_computing_cell_refinement 'CrysAlisPro 1.171.42.72a (Rigaku OD, 2022)'
_computing_data_collection 'CrysAlisPro 1.171.42.72a (Rigaku OD, 2022)'
_computing_data_reduction 'CrysAlisPro 1.171.42.72a (Rigaku OD, 2022)'
_computing_molecular_graphics 'Olex2 1.5-alpha (Dolomanov et al., 2009)'
_computing_publication_material 'Olex2 1.5-alpha (Dolomanov et al., 2009)'
_computing_structure_refinement 'SHELXL 2016/6 (Sheldrick, 2015)'
_computing_structure_solution 'SHELXT 2014/5 (Sheldrick, 2014)'
_diffrn_ambient_environment N~2~
_diffrn_ambient_temperature 100.00(10)
_diffrn_detector 'hybrid pixel array detector'
_diffrn_detector_area_resol_mean 10
_diffrn_detector_dtime 0.000
_diffrn_detector_type 'Rigaku, HyPix Arc-100'
_diffrn_measured_fraction_theta_full 0.997
_diffrn_measured_fraction_theta_max 0.997
_diffrn_measurement_details
;
List of Runs (angles in degrees, time in seconds):

  # Type    Start    End  Width  t~exp~   \w     \q     \k     \f   Frames
--------------------------------------------------------------------------
  1  \w     70.00  96.00   0.50    3.00    --   83.36-171.00-101.00   52
  2  \w     30.00  90.00   0.50    3.00    --   83.36-114.00  40.00  120
  3  \w     93.00 118.00   0.50    3.00    --   83.36 114.00 130.00   50
  4  \w    109.00 143.00   0.50    3.00    --   83.36 171.00 -87.00   68
  5  \w     12.00  37.00   0.50    3.00    --   83.36 -37.00-120.00   50
  6  \w     12.00  37.00   0.50    3.00    --   83.36 -37.00 -90.00   50
  7  \w     23.00  59.00   0.50    3.00    --   83.36 -57.00  60.00   72
  8  \w     17.00  42.00   0.50    3.00    --   83.36 -37.00 -60.00   50
  9  \w     15.00  41.00   0.50    3.00    --   83.36 -37.00  30.00   52
 10  \w     12.00  37.00   0.50    3.00    --   83.36 -37.00 -30.00   50
 11  \w     48.00  93.00   0.50    3.00    --   83.36 -77.00  30.00   90
 12  \w     17.00  62.00   0.50    3.00    --   83.36 -57.00 120.00   90
 13  \w     67.00 110.00   0.50    3.00    --   83.36-125.00 150.00   86
 14  \w     17.00  58.00   0.50    3.00    --   83.36 -57.00  90.00   82
 15  \w     32.00  58.00   0.50    3.00    --   83.36-125.00 150.00   52
 16  \w     22.00  67.00   0.50    3.00    --   83.36 -57.00  30.00   90
 17  \w     75.00 102.00   0.50    3.00    --   83.36-125.00-120.00   54
 18  \w     75.00 105.00   0.50    3.00    --   83.36  57.00 -60.00   60
 19  \w    116.00 150.00   0.50    3.00    --   83.36  57.00 -60.00   68
 20  \w     27.00  76.00   0.50    3.00    --   83.36-125.00  30.00   98
 21  \w     32.00  59.00   0.50    3.00    --   83.36-125.00-120.00   54
 22  \w     94.00 121.00   0.50    3.00    --   83.36  77.00-150.00   54
 23  \w     17.00  42.00   0.50    3.00    --   83.36 -37.00-180.00   50
 24  \w     67.00 105.00   0.50    3.00    --   83.36-125.00  90.00   76
 25  \w     16.00  41.00   0.50    3.00    --   83.36 -57.00 150.00   50
 26  \w     16.00  43.00   0.50    3.00    --   83.36 -37.00-150.00   54
 27  \w   -108.00 -48.00   0.50    3.00    --  -79.36 114.00 130.00  120
 28  \w   -118.00 -93.00   0.50    3.00    --  -79.36-171.00-101.00   50
 29  \w   -140.00 -95.00   0.50    3.00    --  -79.36-114.00  40.00   90
 30  \w    -39.00  -9.00   0.50    3.00    --  -79.36  37.00  60.00   60
 31  \w    -40.00 -11.00   0.50    3.00    --  -79.36  37.00 120.00   58
 32  \w    -35.00 -10.00   0.50    3.00    --  -79.36  37.00  90.00   50
 33  \w   -114.00 -47.00   0.50    0.75    --  -55.06-171.00-101.00  134
 34  \w    -76.00 -51.00   0.50    0.75    --  -55.06 114.00 130.00   50
 35  \w     47.00  74.00   0.50    0.75    --   51.56-114.00  40.00   54
 36  \w     58.00  83.00   0.50    0.75    --   51.56 171.00 -87.00   50
 37  \w    -17.00  26.00   0.50    0.75    --   51.56 -19.00-180.00   86
 38  \w    -16.00  27.00   0.50    0.75    --   51.56 -19.00  90.00   86
 39  \w    -11.00  23.00   0.50    0.75    --   51.56 -19.00  60.00   68
;
_diffrn_measurement_device 'four-circle diffractometer'
_diffrn_measurement_device_details 'Rigaku, UG2 \k goniometer'
_diffrn_measurement_device_type
; Rigaku 007HF diffractometer equipped with Arc)Sec VHF Varimax confocal
 mirrors and a UG2 goniometer and HyPix Arc-100 detector
;
_diffrn_measurement_method 'profile data from \w-scans'
_diffrn_measurement_specimen_support 'MiTeGen loops'
_diffrn_orient_matrix_type 'CrysAlisPro convention (1999,Acta A55,543-557)'
_diffrn_orient_matrix_UB_11 0.0497218000
_diffrn_orient_matrix_UB_12 -0.0080520000
_diffrn_orient_matrix_UB_13 0.0062526000
_diffrn_orient_matrix_UB_21 -0.0044698000
_diffrn_orient_matrix_UB_22 -0.1008164000
_diffrn_orient_matrix_UB_23 -0.0080042000
_diffrn_orient_matrix_UB_31 -0.0027307000
_diffrn_orient_matrix_UB_32 0.0168520000
_diffrn_orient_matrix_UB_33 -0.0448052000
_diffrn_radiation_collimation 0.3
_diffrn_radiation_monochromator 'Arc)Sec VHF Varimax focusing mirrors'
_diffrn_radiation_probe x-ray
_diffrn_radiation_type 'Cu K\a'
_diffrn_radiation_wavelength 1.54184
_diffrn_reflns_av_R_equivalents 0.0592
_diffrn_reflns_av_unetI/netI 0.0382
_diffrn_reflns_Laue_measured_fraction_full 0.997
_diffrn_reflns_Laue_measured_fraction_max 0.997
_diffrn_reflns_limit_h_max 37
_diffrn_reflns_limit_h_min -37
_diffrn_reflns_limit_k_max 18
_diffrn_reflns_limit_k_min -17
_diffrn_reflns_limit_l_max 28
_diffrn_reflns_limit_l_min -41
_diffrn_reflns_number 157903
_diffrn_reflns_point_group_measured_fraction_full 0.997
_diffrn_reflns_point_group_measured_fraction_max 0.997
_diffrn_reflns_theta_full 67.684
_diffrn_reflns_theta_max 68.251
_diffrn_reflns_theta_min 2.135
_diffrn_source 'Rotating anode'
_diffrn_source_current 30.0
_diffrn_source_power 1.2
_diffrn_source_target Cu
_diffrn_source_type 'Rigaku 007 HF'
_diffrn_source_voltage 40.0
_exptl_absorpt_coefficient_mu 19.641
_exptl_absorpt_correction_T_max 0.366
_exptl_absorpt_correction_T_min 0.032
_exptl_absorpt_correction_type analytical
_exptl_absorpt_process_details
;
CrysAlisPro 1.171.42.72a (Rigaku Oxford Diffraction, 2022)
Analytical numeric absorption correction using a multifaceted crystal
model based on expressions derived by R.C. Clark & J.S. Reid.
(Clark, R. C. & Reid, J. S. (1995). Acta Cryst. A51, 887-897)
Empirical absorption correction using spherical harmonics,
implemented in SCALE3 ABSPACK scaling algorithm.
;
_exptl_crystal_colour 'light yellow'
_exptl_crystal_colour_modifier light
_exptl_crystal_colour_primary yellow
_exptl_crystal_density_diffrn 1.415
_exptl_crystal_description block
_exptl_crystal_F_000 6315
_exptl_crystal_size_max 0.35
_exptl_crystal_size_mid 0.12
_exptl_crystal_size_min 0.06
_refine_diff_density_max 1.329
_refine_diff_density_min -1.195
_refine_diff_density_rms 0.230
_refine_ls_extinction_method none
_refine_ls_goodness_of_fit_ref 1.016
_refine_ls_hydrogen_treatment constr
_refine_ls_matrix_type full
_refine_ls_number_parameters 1576
_refine_ls_number_reflns 28931
_refine_ls_number_restraints 669
_refine_ls_restrained_S_all 1.012
_refine_ls_R_factor_all 0.1418
_refine_ls_R_factor_gt 0.1149
_refine_ls_shift/su_max 0.005
_refine_ls_shift/su_mean 0.000
_refine_ls_structure_factor_coef Fsqd
_refine_ls_weighting_details 'w=1/[\s^2^(Fo^2^)+(0.1938P)^2^+161.8441P] where P=(Fo^2^+2Fc^2^)/3'
_refine_ls_weighting_scheme calc
_refine_ls_wR_factor_gt 0.3535
_refine_ls_wR_factor_ref 0.3774
_reflns_Friedel_coverage 0.000
_reflns_number_gt 20059
_reflns_number_total 28931
_reflns_threshold_expression 'I > 2\s(I)'
_cod_data_source_file lt5068.cif
_cod_data_source_block 50_10_24b
_cod_database_code 1571871
_shelx_shelxl_version_number 2016/6
_chemical_oxdiff_formula '(Zn3 I6 N12 H24 C36) (C15 H16 O3)2 (C6 H12)2'
_chemical_oxdiff_usercomment 9300-04
_shelx_space_group_comment
;
The symmetry employed for this shelxl refinement is uniquely defined
by the following loop, which should always be used as a source of
symmetry information in preference to the above space-group names.
They are only intended as comments.
;
_shelx_estimated_absorpt_t_max 0.385
_shelx_estimated_absorpt_t_min 0.055
_olex2_refinement_description
;
1. Fixed Uiso
 At 1.2 times of:
  All C(H) groups, All C(H,H) groups
 At 1.5 times of:
  All C(H,H,H) groups, All O(H) groups
2. Restrained distances
 O2A-C14A = O1A-C13A = O3A-C15A
 1.43 with sigma of 0.02
 O1B-C13B = O3B-C15B = O2B-C14B
 1.43 with sigma of 0.02
 C803-C804 = C803-C802 = C804-C805 = C805-C806 = C806-C801 = C801-C802
 1.54 with sigma of 0.02
 C8B-C7B = C8B-C9B = C10B-C9B = C10B-C11B = C12B-C11B = C12B-C7B
 1.39 with sigma of 0.02
 C5B-C13B
 1.51 with sigma of 0.02
 C4B-C7B
 1.5 with sigma of 0.02
 C7A-C4A
 1.5 with sigma of 0.02
 C5A-C13A
 1.51 with sigma of 0.02
 O2B-C8B = O3B-C12B
 1.37 with sigma of 0.02
 C5B-O1B
 2.4 with sigma of 0.04
 C12A-C15A
 2.4 with sigma of 0.04
 C8B-C14B = C12B-C15B
 2.4 with sigma of 0.04
 C803-C805 = C803-C801 = C804-C806 = C805-C801 = C806-C802
 2.54 with sigma of 0.04
 C7B-C9B = C8B-C10B = C9B-C11B = C10B-C12B = C11B-C7B = C12B-C8B
 2.4 with sigma of 0.04
 C4B-C13B = C13B-C6B
 2.5 with sigma of 0.04
 C7B-O2B = C7B-O3B
 2.35 with sigma of 0.04
 C2A-C1A \\sim C2A-C3A \\sim C4A-C3A \\sim C5A-C4A \\sim C6A-C5A \\sim C6A-C1A
 with sigma of 0.02
 C803-C804 \\sim C804-C805 \\sim C805-C806 \\sim C806-C801 \\sim C801-C802
\\sim C802-C803
 with sigma of 0.02
 C8A-C7A \\sim C9A-C8A \\sim C10A-C9A \\sim C11A-C10A \\sim C11A-C12A \\sim
C12A-C7A
 with sigma of 0.02
 C1A-C3A \\sim C2A-C4A \\sim C3A-C5A \\sim C4A-C6A \\sim C5A-C1A \\sim C6A-C2A
 with sigma of 0.04
 C7A-C9A \\sim C8A-C10A \\sim C11A-C7A \\sim C12A-C8A
 with sigma of 0.04
 C803-C801 \\sim C805-C801 \\sim C804-C802 \\sim C804-C806 \\sim C806-C802
\\sim C803-C805
 with sigma of 0.04
 C12B-C4B \\sim C4B-C8B
 with sigma of 0.04
 C1A-C4A \\sim C2A-C5A \\sim C3A-C6A
 with sigma of 0.04
 C3B-C7B \\sim C7B-C5B
 with sigma of 0.04
 O2A-C8A \\sim O3A-C12A
 with sigma of 0.02
 I410-Zn45 \\sim I310-Zn35
 with sigma of 0.02
 I409-Zn45 \\sim I309-Zn35
 with sigma of 0.02
 Zn45-N319 \\sim Zn35-N319
 with sigma of 0.02
 Zn45-N318 \\sim Zn35-N318
 with sigma of 0.02
 I410-I409 \\sim I310-I309
 with sigma of 0.04
 I410-N319 \\sim I310-N319
 with sigma of 0.04
 I410-N318 \\sim I310-N318
 with sigma of 0.04
 I409-N319 \\sim I309-N319
 with sigma of 0.04
 I409-N318 \\sim I309-N318
 with sigma of 0.04
 I404-Zn42 \\sim I304-Zn32
 with sigma of 0.02
 I403-Zn42 \\sim I303-Zn32
 with sigma of 0.02
 Zn42-N305 \\sim Zn32-N305
 with sigma of 0.02
 I404-I403 \\sim I304-I303
 with sigma of 0.04
 I404-N305 \\sim I304-N305
 with sigma of 0.04
 I403-N305 \\sim I303-N305
 with sigma of 0.04
 I405-Zn43 \\sim I305-Zn33
 with sigma of 0.02
 I406-Zn43 \\sim I306-Zn33
 with sigma of 0.02
 Zn43-N307 \\sim Zn33-N307
 with sigma of 0.02
 Zn43-N306 \\sim Zn33-N306
 with sigma of 0.02
 I405-I406 \\sim I305-I306
 with sigma of 0.04
 I405-N307 \\sim I305-N307
 with sigma of 0.04
 I405-N306 \\sim I305-N306
 with sigma of 0.04
 I406-N307 \\sim I306-N307
 with sigma of 0.04
 I406-N306 \\sim I306-N306
 with sigma of 0.04
 I307-Zn34 \\sim I407-Zn44
 with sigma of 0.02
 I308-Zn34 \\sim I408-Zn44
 with sigma of 0.02
 Zn34-N312 \\sim Zn44-N312
 with sigma of 0.02
 Zn34-N313 \\sim Zn44-N313
 with sigma of 0.02
 I307-I308 \\sim I407-I408
 with sigma of 0.04
 I307-N312 \\sim I407-N312
 with sigma of 0.04
 I307-N313 \\sim I407-N313
 with sigma of 0.04
 I308-N312 \\sim I408-N312
 with sigma of 0.04
 I308-N313 \\sim I408-N313
 with sigma of 0.04
 I401-Zn41 \\sim I301-Zn31
 with sigma of 0.02
 I402-Zn41 \\sim I302-Zn31
 with sigma of 0.02
 Zn41-N301 \\sim Zn31-N301
 with sigma of 0.02
 I401-I402 \\sim I301-I302
 with sigma of 0.04
 I401-N301 \\sim I301-N301
 with sigma of 0.04
 I402-N301 \\sim I302-N301
 with sigma of 0.04
 I510-Zn55 \\sim I410-Zn45
 with sigma of 0.02
 I509-Zn55 \\sim I309-Zn35
 with sigma of 0.02
 I506-Zn53 \\sim I505-Zn53
 with sigma of 0.02
 Zn55-N319 \\sim Zn55-N318
 with sigma of 0.02
3. Restrained planarity
 C9B, C11B, C7B, C12B, C8B, C10B
 with sigma of 0.1
 O2B, C8B, C7B, C12B, O3B
 with sigma of 0.1
 C6A, C5A, C4A, C13A
 with sigma of 0.1
 C4B, C5B, C6B, C13B
 with sigma of 0.1
4. Uiso/Uaniso restraints and constraints
C4A \\sim O2A \\sim C8A \\sim C14A \\sim C7A \\sim C9A \\sim C12A \\sim C10A
\\sim C3A \\sim C5A \\sim O3A \\sim C11A \\sim C2A \\sim C6A \\sim C13A \\sim
C15A \\sim C1A \\sim O1A: within 2A with sigma of 0.04 and sigma for terminal
atoms of 0.08 within 2A
C803 \\sim C804 \\sim C805 \\sim C806 \\sim C801 \\sim C802: within 2A with
sigma of 0.04 and sigma for terminal atoms of 0.08 within 2A
C4B \\sim C3B \\sim C5B \\sim C7B \\sim C2B \\sim C6B \\sim C13B \\sim C12B
\\sim C8B \\sim C1B \\sim O1B \\sim O3B \\sim C11B \\sim C9B \\sim O2B \\sim
C15B \\sim C10B \\sim C14B: within 2A with sigma of 0.04 and sigma for terminal
atoms of 0.08 within 2A
N317 \\sim C345 \\sim C349 \\sim C348 \\sim C347 \\sim C346: within 2A with
sigma of 0.04 and sigma for terminal atoms of 0.08 within 2A
I311 \\sim Zn36 \\sim I312 \\sim I411 \\sim Zn46 \\sim I412: within 2A with
sigma of 0.04 and sigma for terminal atoms of 0.08 within 2A
5. Rigid body (RIGU) restrains
 C803, C804, C805, C806, C801, C802
 with sigma for 1-2 distances of 0.004 and sigma for 1-3 distances of 0.004
 C4B, C3B, C5B, C7B, C2B, C6B, C13B, C12B, C8B, C1B, O1B, O3B, C11B, C9B, O2B,
 C15B, C10B, C14B
 with sigma for 1-2 distances of 0.004 and sigma for 1-3 distances of 0.004
6. Others
 1*[Sof(I410)+Sof(I409)+Sof(Zn45)]+1*[Sof(I309)+Sof(Zn35)+Sof(I310)]+1*
 [Sof(I510)+Sof(I509)+Sof(Zn55)]=1 with esd of 0.00001
 Sof(I410)=Sof(I409)=Sof(Zn45)=FVAR(1)
 Sof(I309)=Sof(Zn35)=Sof(I310)=FVAR(2)
 Sof(I510)=Sof(I509)=Sof(Zn55)=FVAR(3)
 Fixed Sof: I405(0.46846) I404(0.21682) I401(0.48034) I402(0.48034)
 I307(0.53522) I406(0.46846) I403(0.21682) I308(0.53522) Zn43(0.46846)
 Zn42(0.21682) Zn41(0.48034) Zn34(0.53522) O2A(0.60767) O3A(0.60767)
 O1A(0.60767) H1A(0.60767) C7A(0.60767) C3A(0.60767) H3A(0.60767) C8A(0.60767)
 C9A(0.60767) H9A(0.60767) C4A(0.60767) C1A(0.60767) H1AA(0.60767) C2A(0.60767)
 H2A(0.60767) C10A(0.60767) H10A(0.60767) C12A(0.60767) C11A(0.60767)
 H11A(0.60767) C5A(0.60767) C6A(0.60767) H6A(0.60767) C13A(0.60767)
 H13A(0.60767) H13B(0.60767) C15A(0.60767) H15A(0.60767) H15B(0.60767)
 H15C(0.60767) C14A(0.60767) H14A(0.60767) H14B(0.60767) H14C(0.60767)
 I304(0.78318) Zn32(0.78318) I303(0.78318) I305(0.4949) Zn33(0.4949)
 I306(0.4949) I407(0.46478) Zn44(0.46478) I408(0.46478) I311(0.63535)
 Zn36(0.63535) I312(0.63535) I301(0.51966) Zn31(0.51966) I302(0.51966)
 I411(0.36464) Zn46(0.36464) I412(0.36464) I505(0.03665) Zn53(0.03665)
 I506(0.03665) C4B(0.17927) C3B(0.17927) H3B(0.17927) C2B(0.17927) H2B(0.17927)
 C1B(0.17927) H1B(0.17927) C6B(0.17927) H6B(0.17927) C5B(0.17927) C9B(0.17927)
 H9B(0.17927) O3B(0.17927) C11B(0.17927) H11B(0.17927) C7B(0.17927)
 O2B(0.17927) C12B(0.17927) C8B(0.17927) C10B(0.17927) H10B(0.17927)
 C803(0.25825) H80A(0.25825) H80B(0.25825) C804(0.25825) H80C(0.25825)
 H80D(0.25825) C805(0.25825) H80E(0.25825) H80F(0.25825) C806(0.25825)
 H80G(0.25825) H80H(0.25825) C801(0.25825) H80I(0.25825) H80J(0.25825)
 C802(0.25825) H80K(0.25825) H80L(0.25825) C14B(0.17927) H14D(0.17927)
 H14E(0.17927) H14F(0.17927) C15B(0.17927) H15D(0.17927) H15E(0.17927)
 H15F(0.17927) O1B(0.17927) H1BA(0.17927) C13B(0.17927) H13C(0.17927)
 H13D(0.17927)
 Fixed Uiso: I510(0.08) I509(0.08) Zn55(0.08) I505(0.08) Zn53(0.08) I506(0.08)
7.a Secondary CH2 refined with riding coordinates:
 C13A(H13A,H13B), C803(H80A,H80B), C804(H80C,H80D), C805(H80E,H80F), C806(H80G,
 H80H), C801(H80I,H80J), C802(H80K,H80L), C13B(H13C,H13D)
7.b Aromatic/amide H refined with riding coordinates:
 C353(H353), C312(H312), C369(H369), C364(H364), C314(H314), C328(H328),
 C368(H368), C313(H313), C365(H365), C354(H354), C356(H356), C366(H366),
 C358(H358), C359(H359), C317(H317), C367(H367), C371(H371), C315(H315),
 C341(H341), C329(H329), C336(H336), C355(H355), C320(H320), C305(H305),
 C301(H301), C349(H349), C351(H351), C333(H333), C332(H332), C331(H331),
 C335(H335), C323(H323), C304(H304), C322(H322), C318(H318), C372(H372),
 C302(H302), C350(H350), C319(H319), C340(H340), C3A(H3A), C330(H330), C9A(H9A),
  C348(H348), C311(H311), C1A(H1AA), C338(H338), C310(H310), C2A(H2A),
 C10A(H10A), C11A(H11A), C6A(H6A), C337(H337), C347(H347), C346(H346), C3B(H3B),
  C2B(H2B), C1B(H1B), C6B(H6B), C9B(H9B), C11B(H11B), C10B(H10B)
7.c Fitted hexagon refined as free rotating group:
 C4B(C3B,C2B,C1B,C6B,C5B)
7.d Tetrahedral OH refined with riding coordinates:
 O1A(H1A), O1B(H1BA)
7.e Idealised Me refined with everything fixed:
 C15A(H15A,H15B,H15C), C14A(H14A,H14B,H14C), C14B(H14D,H14E,H14F), C15B(H15D,
 H15E,H15F)
;
_olex2_date_sample_data_collection 2023-10-20
_olex2_date_sample_submission 2023-10-20
_olex2_submission_original_sample_id 50_10_24b
_olex2_submission_special_instructions 'No special instructions were received'
_oxdiff_exptl_absorpt_empirical_details
;
Empirical correction (ABSPACK) includes:
- Absorption correction using spherical harmonics
- Frame scaling
- Detector area scaling
- B-factor correction
;
_oxdiff_exptl_absorpt_empirical_full_max 3.121
_oxdiff_exptl_absorpt_empirical_full_min 0.299

loop_
_space_group_symop_operation_xyz
'x, y, z'
'-x+1/2, y, -z+1/2'
'-x, -y, -z'
'x-1/2, -y, z-1/2'

loop_
_atom_site_label
_atom_site_type_symbol
_atom_site_fract_x
_atom_site_fract_y
_atom_site_fract_z
_atom_site_U_iso_or_equiv
_atom_site_adp_type
_atom_site_occupancy
_atom_site_site_symmetry_order
_atom_site_calc_flag
_atom_site_refinement_flags_posn
_atom_site_refinement_flags_adp
_atom_site_refinement_flags_occupancy
_atom_site_disorder_assembly
_atom_site_disorder_group
I405 I 0.4132(3) 0.9934(4) 0.6421(3) 0.178(5) Uani 0.4685 1 d D . P A 1
I410 I 0.6237(3) -0.3982(7) 0.2680(3) 0.201(5) Uani 0.367(3) 1 d D . P B 1
I409 I 0.5642(4) -0.4718(6) 0.3726(4) 0.238(9) Uani 0.367(3) 1 d D . P B 1
I404 I 0.6425(2) 0.1047(7) 0.7754(2) 0.0673(16) Uani 0.2168 1 d D . P C 1
I401 I 0.2192(3) 0.5491(4) 0.9052(4) 0.267(6) Uani 0.4803 1 d D . P D 1
I402 I 0.3265(4) 0.5416(5) 1.0061(3) 0.290(7) Uani 0.4803 1 d D . P D 1
I307 I 0.29757(10) 0.0194(2) 0.49127(10) 0.0859(7) Uani 0.5352 1 d D . P E 1
I406 I 0.51602(16) 0.8321(6) 0.60366(17) 0.108(2) Uani 0.4685 1 d D . P A 1
I403 I 0.5681(2) 0.0028(4) 0.86525(17) 0.0639(12) Uani 0.2168 1 d D . P C 1
I308 I 0.19967(9) 0.09679(16) 0.38529(9) 0.0909(7) Uani 0.5352 1 d D . P E 1
Zn45 Zn 0.5914(4) -0.3593(6) 0.3276(4) 0.187(9) Uani 0.367(3) 1 d D . P B 1
Zn43 Zn 0.4466(2) 0.8465(4) 0.6299(2) 0.086(4) Uani 0.4685 1 d D . P A 1
Zn42 Zn 0.6017(6) 0.1277(10) 0.8296(5) 0.219(19) Uani 0.2168 1 d D . P C 1
Zn41 Zn 0.2935(4) 0.6018(7) 0.9385(4) 0.219(8) Uani 0.4803 1 d D . P D 1
Zn34 Zn 0.27379(16) 0.1128(4) 0.42972(17) 0.0729(11) Uani 0.5352 1 d D . P E 1
N320 N 0.7705(3) -0.1903(6) 0.4608(3) 0.062(2) Uani 1 1 d . . . . .
N304 N 0.4828(4) 0.5159(7) 0.7784(3) 0.073(3) Uani 1 1 d . . . . .
N316 N 0.4636(4) 0.0224(7) 0.2703(3) 0.073(3) Uani 1 1 d . . . . .
N321 N 0.7505(4) -0.0593(6) 0.4232(3) 0.066(3) Uani 1 1 d . . . . .
N322 N 0.8095(4) -0.0583(7) 0.4783(3) 0.075(3) Uani 1 1 d . . . . .
N302 N 0.4272(5) 0.5998(8) 0.7982(4) 0.080(3) Uani 1 1 d . . . . .
N319 N 0.6390(4) -0.2846(7) 0.3611(4) 0.081(4) Uani 1 1 d D . . . .
N310 N 0.2564(4) 0.5736(7) 0.4381(4) 0.081(3) Uani 1 1 d . . . . .
N318 N 0.5427(4) -0.2584(8) 0.3126(4) 0.082(4) Uani 1 1 d D . . . .
N312 N 0.2816(5) 0.2486(9) 0.4444(5) 0.091(4) Uani 1 1 d D . . . .
N311 N 0.1496(5) 0.8050(8) 0.3746(4) 0.093(4) Uani 1 1 d . . . . .
N309 N 0.2776(4) 0.6997(7) 0.4783(3) 0.080(3) Uani 1 1 d . . . . .
N323 N 0.7900(5) 0.2620(8) 0.4415(4) 0.095(4) Uani 1 1 d . . . . .
N301 N 0.3400(5) 0.5803(8) 0.9042(4) 0.093(4) Uani 1 1 d D . . . .
C360 C 0.7455(4) -0.1449(8) 0.4323(4) 0.063(3) Uani 1 1 d . . . . .
N305 N 0.5587(5) 0.2269(10) 0.8201(5) 0.105(5) Uani 1 1 d D . . . .
N324 N 0.8853(5) -0.2833(8) 0.5777(4) 0.094(4) Uani 1 1 d . . . . .
N303 N 0.4514(5) 0.4667(8) 0.8325(4) 0.087(4) Uani 1 1 d . . . . .
N308 N 0.3129(5) 0.5639(7) 0.4942(4) 0.087(4) Uani 1 1 d . . . . .
N307 N 0.4005(5) 0.7826(8) 0.5913(4) 0.093(4) Uani 1 1 d D . . . .
N317 N 0.4336(5) 0.2660(8) 0.1690(4) 0.086(4) Uani 1 1 d . U . . .
N306 N 0.4559(5) 0.7668(9) 0.6806(4) 0.091(4) Uani 1 1 d D . . . .
N315 N 0.4072(5) 0.1053(8) 0.2888(4) 0.087(4) Uani 1 1 d . . . . .
N314 N 0.4327(4) -0.0247(8) 0.3247(4) 0.078(3) Uani 1 1 d . . . . .
C362 C 0.8029(4) -0.1452(8) 0.4831(4) 0.061(3) Uani 1 1 d . . . . .
C344 C 0.4591(4) -0.0342(9) 0.2995(4) 0.068(3) Uani 1 1 d . . . . .
C370 C 0.8322(5) -0.1938(9) 0.5153(4) 0.075(4) Uani 1 1 d . . . . .
C307 C 0.4791(5) 0.4596(9) 0.8077(5) 0.077(4) Uani 1 1 d . . . . .
C352 C 0.4873(5) -0.1157(8) 0.3024(4) 0.069(3) Uani 1 1 d . . . . .
O2A O 0.3920(5) -0.0728(11) 0.7665(5) 0.087(5) Uani 0.6077 1 d D U P . .
C361 C 0.7819(5) -0.0185(8) 0.4497(4) 0.070(3) Uani 1 1 d . . . . .
C316 C 0.4567(5) 0.6505(9) 0.7423(4) 0.075(4) Uani 1 1 d . . . . .
C357 C 0.7089(5) -0.1937(8) 0.4067(4) 0.073(4) Uani 1 1 d . . . . .
C343 C 0.4356(5) 0.0923(10) 0.2668(4) 0.076(4) Uani 1 1 d . . . . .
C353 C 0.5107(5) -0.1361(9) 0.2751(5) 0.075(4) Uani 1 1 d . . . . .
H353 H 0.508144 -0.099941 0.251967 0.090 Uiso 1 1 calc R U . . .
C345 C 0.4347(6) 0.1532(10) 0.2343(4) 0.081(4) Uani 1 1 d . U . . .
C312 C 0.5588(5) 0.2829(10) 0.7905(5) 0.086(4) Uani 1 1 d . . . . .
H312 H 0.578086 0.272414 0.772961 0.103 Uiso 1 1 calc R U . . .
C308 C 0.4557(5) 0.5880(9) 0.7756(4) 0.074(4) Uani 1 1 d . . . . .
C363 C 0.7862(5) 0.0803(8) 0.4451(4) 0.069(3) Uani 1 1 d . . . . .
O3A O 0.2550(6) -0.0291(10) 0.6848(4) 0.086(5) Uani 0.6077 1 d D U P . .
C309 C 0.5057(5) 0.3761(9) 0.8098(5) 0.081(4) Uani 1 1 d . . . . .
C334 C 0.2851(5) 0.4296(9) 0.4564(4) 0.078(4) Uani 1 1 d . . . . .
C303 C 0.3963(5) 0.5526(10) 0.8531(5) 0.080(4) Uani 1 1 d . . . . .
C326 C 0.2858(5) 0.5280(9) 0.4648(4) 0.080(4) Uani 1 1 d . . . . .
C369 C 0.8229(6) -0.2770(9) 0.5252(4) 0.085(4) Uani 1 1 d . . . . .
H369 H 0.797881 -0.306625 0.510907 0.102 Uiso 1 1 calc R U . . .
C364 C 0.7624(5) 0.1263(9) 0.4130(5) 0.079(4) Uani 1 1 d . . . . .
H364 H 0.743597 0.095380 0.392245 0.095 Uiso 1 1 calc R U . . .
C314 C 0.4325(6) 0.7823(11) 0.7077(6) 0.095(5) Uani 1 1 d . . . . .
H314 H 0.415173 0.834548 0.705450 0.114 Uiso 1 1 calc R U . . .
C328 C 0.2104(6) 0.7995(10) 0.4294(5) 0.093(5) Uani 1 1 d . . . . .
H328 H 0.228081 0.829462 0.451190 0.111 Uiso 1 1 calc R U . . .
C368 C 0.8502(5) -0.3193(10) 0.5566(4) 0.087(5) Uani 1 1 d . . . . .
H368 H 0.842993 -0.378038 0.563198 0.104 Uiso 1 1 calc R U . . .
C324 C 0.3076(6) 0.6497(9) 0.4985(5) 0.085(4) Uani 1 1 d . . . . .
C313 C 0.5312(6) 0.3584(10) 0.7841(5) 0.094(5) Uani 1 1 d . . . . .
H313 H 0.530793 0.395943 0.761711 0.112 Uiso 1 1 calc R U . . .
C365 C 0.7665(5) 0.2177(9) 0.4115(5) 0.082(4) Uani 1 1 d . . . . .
H365 H 0.752014 0.249128 0.388572 0.098 Uiso 1 1 calc R U . . .
C339 C 0.3785(6) 0.0598(12) 0.3464(5) 0.091(5) Uani 1 1 d . . . . .
C325 C 0.2525(5) 0.6602(9) 0.4474(5) 0.083(4) Uani 1 1 d . . . . .
O1A O 0.2893(5) -0.2402(12) 0.8065(5) 0.094(5) Uani 0.6077 1 d D U P . .
H1A H 0.305406 -0.283759 0.814653 0.141 Uiso 0.6077 1 calc R U P . .
C354 C 0.5384(5) -0.2073(10) 0.2796(5) 0.085(4) Uani 1 1 d . . . . .
H354 H 0.554356 -0.220747 0.259584 0.102 Uiso 1 1 calc R U . . .
C356 C 0.6810(5) -0.1528(8) 0.3770(5) 0.087(5) Uani 1 1 d . . . . .
H356 H 0.685415 -0.091901 0.371385 0.105 Uiso 1 1 calc R U . . .
C366 C 0.8129(6) 0.2198(10) 0.4713(5) 0.096(5) Uani 1 1 d . . . . .
H366 H 0.831444 0.253074 0.491422 0.115 Uiso 1 1 calc R U . . .
C358 C 0.7010(5) -0.2819(9) 0.4147(5) 0.097(5) Uani 1 1 d . . . . .
H358 H 0.719162 -0.311957 0.436218 0.117 Uiso 1 1 calc R U . . .
N313 N 0.3222(7) 0.0941(11) 0.3977(6) 0.131(7) Uani 1 1 d D . . . .
C359 C 0.6662(5) -0.3259(11) 0.3911(6) 0.104(6) Uani 1 1 d . . . . .
H359 H 0.661457 -0.386840 0.396243 0.125 Uiso 1 1 calc R U . . .
C321 C 0.3400(6) 0.6974(10) 0.5325(5) 0.089(5) Uani 1 1 d . . . . .
C342 C 0.4075(6) 0.0458(11) 0.3191(5) 0.087(4) Uani 1 1 d . . . . .
C327 C 0.2171(5) 0.7123(9) 0.4222(5) 0.083(4) Uani 1 1 d . . . . .
C306 C 0.4270(5) 0.5390(10) 0.8266(4) 0.080(4) Uani 1 1 d . . . . .
C317 C 0.4828(6) 0.6368(12) 0.7163(5) 0.093(5) Uani 1 1 d . . . . .
H317 H 0.501724 0.586904 0.719155 0.112 Uiso 1 1 calc R U . . .
C367 C 0.8116(6) 0.1293(10) 0.4752(5) 0.089(5) Uani 1 1 d . . . . .
H367 H 0.827963 0.100592 0.498082 0.107 Uiso 1 1 calc R U . . .
C371 C 0.8683(6) -0.1519(10) 0.5375(5) 0.099(6) Uani 1 1 d . . . . .
H371 H 0.874244 -0.091472 0.532360 0.119 Uiso 1 1 calc R U . . .
C315 C 0.4323(5) 0.7245(11) 0.7396(5) 0.089(4) Uani 1 1 d . . . . .
H315 H 0.415372 0.737159 0.758941 0.107 Uiso 1 1 calc R U . . .
C341 C 0.3570(8) 0.0413(14) 0.4075(6) 0.111(6) Uani 1 1 d . . . . .
H341 H 0.362455 0.015134 0.433294 0.134 Uiso 1 1 calc R U . . .
C329 C 0.1769(5) 0.8439(10) 0.4040(5) 0.094(5) Uani 1 1 d . . . . .
H329 H 0.173580 0.905818 0.408035 0.112 Uiso 1 1 calc R U . . .
C336 C 0.2589(7) 0.3020(11) 0.4182(6) 0.106(6) Uani 1 1 d . . . . .
H336 H 0.241055 0.277921 0.394833 0.128 Uiso 1 1 calc R U . . .
C355 C 0.6459(6) -0.1978(9) 0.3544(5) 0.099(6) Uani 1 1 d . . . . .
H355 H 0.626553 -0.167112 0.333896 0.118 Uiso 1 1 calc R U . . .
C320 C 0.3356(6) 0.7831(10) 0.5393(5) 0.099(5) Uani 1 1 d . . . . .
H320 H 0.312474 0.815823 0.523560 0.118 Uiso 1 1 calc R U . . .
C305 C 0.3343(8) 0.6181(12) 0.8699(7) 0.118(7) Uani 1 1 d . . . . .
H305 H 0.309939 0.656343 0.862714 0.142 Uiso 1 1 calc R U . . .
C301 C 0.3741(7) 0.5294(13) 0.9136(5) 0.106(6) Uani 1 1 d . . . . .
H301 H 0.379538 0.501977 0.939146 0.127 Uiso 1 1 calc R U . . .
C349 C 0.4672(6) 0.1585(13) 0.2154(6) 0.107(6) Uani 1 1 d . U . . .
H349 H 0.492638 0.124436 0.224939 0.129 Uiso 1 1 calc R U . . .
C351 C 0.4900(7) -0.1715(11) 0.3355(5) 0.097(5) Uani 1 1 d . . . . .
H351 H 0.473032 -0.160843 0.355051 0.117 Uiso 1 1 calc R U . . .
C333 C 0.3089(6) 0.3739(9) 0.4834(5) 0.096(5) Uani 1 1 d . . . . .
H333 H 0.326319 0.396348 0.507300 0.115 Uiso 1 1 calc R U . . .
C332 C 0.3070(7) 0.2797(11) 0.4752(6) 0.104(6) Uani 1 1 d . . . . .
H332 H 0.324988 0.240192 0.492916 0.125 Uiso 1 1 calc R U . . .
C331 C 0.1896(7) 0.6685(9) 0.3912(6) 0.131(9) Uani 1 1 d . . . . .
H331 H 0.193054 0.607308 0.385619 0.158 Uiso 1 1 calc R U . . .
C335 C 0.2603(6) 0.3927(10) 0.4238(6) 0.104(6) Uani 1 1 d . . . . .
H335 H 0.243353 0.430099 0.404246 0.125 Uiso 1 1 calc R U . . .
C323 C 0.4032(6) 0.6941(9) 0.5832(6) 0.116(7) Uani 1 1 d . . . . .
H323 H 0.427091 0.661661 0.597917 0.139 Uiso 1 1 calc R U . . .
C304 C 0.3613(7) 0.6073(13) 0.8421(6) 0.116(7) Uani 1 1 d . . . . .
H304 H 0.355387 0.636626 0.817029 0.140 Uiso 1 1 calc R U . . .
C322 C 0.3729(6) 0.6473(12) 0.5543(6) 0.110(6) Uani 1 1 d . . . . .
H322 H 0.375099 0.585083 0.550162 0.131 Uiso 1 1 calc R U . . .
C318 C 0.4816(7) 0.6985(11) 0.6843(5) 0.108(6) Uani 1 1 d . . . . .
H318 H 0.499738 0.689375 0.665674 0.130 Uiso 1 1 calc R U . . .
C372 C 0.8952(7) -0.1979(10) 0.5667(6) 0.110(6) Uani 1 1 d . . . . .
H372 H 0.921486 -0.170852 0.579871 0.132 Uiso 1 1 calc R U . . .
C302 C 0.4021(7) 0.5131(14) 0.8895(5) 0.101(5) Uani 1 1 d . . . . .
H302 H 0.425896 0.474028 0.897928 0.121 Uiso 1 1 calc R U . . .
C350 C 0.5180(7) -0.2417(13) 0.3388(6) 0.106(6) Uani 1 1 d . . . . .
H350 H 0.519823 -0.280610 0.360899 0.128 Uiso 1 1 calc R U . . .
C319 C 0.3645(6) 0.8246(11) 0.5690(5) 0.102(6) Uani 1 1 d . . . . .
H319 H 0.359599 0.885234 0.574589 0.122 Uiso 1 1 calc R U . . .
C340 C 0.3849(8) 0.0224(13) 0.3836(6) 0.115(7) Uani 1 1 d . . . . .
H340 H 0.408763 -0.016439 0.392495 0.138 Uiso 1 1 calc R U . . .
C7A C 0.3239(6) -0.0481(9) 0.7257(6) 0.069(5) Uani 0.6077 1 d D U P . .
C3A C 0.3260(6) -0.1725(10) 0.6783(5) 0.069(5) Uani 0.6077 1 d D U P . .
H3A H 0.330508 -0.129147 0.659400 0.082 Uiso 0.6077 1 calc R U P . .
C330 C 0.1574(7) 0.7191(12) 0.3695(7) 0.139(9) Uani 1 1 d . . . . .
H330 H 0.138306 0.689871 0.348317 0.166 Uiso 1 1 calc R U . . .
C8A C 0.3600(7) -0.0133(11) 0.7507(7) 0.086(6) Uani 0.6077 1 d D U P . .
C9A C 0.3630(9) 0.0774(12) 0.7580(7) 0.099(8) Uani 0.6077 1 d D U P . .
H9A H 0.388403 0.100770 0.774686 0.119 Uiso 0.6077 1 calc R U P . .
C4A C 0.3201(7) -0.1465(9) 0.7157(5) 0.074(5) Uani 0.6077 1 d D U P . .
C348 C 0.4656(7) 0.2134(13) 0.1811(6) 0.108(5) Uani 1 1 d . U . . .
H348 H 0.488645 0.210843 0.167034 0.129 Uiso 1 1 calc R U . . .
C311 C 0.5324(9) 0.2436(16) 0.8439(9) 0.146(10) Uani 1 1 d . . . . .
H311 H 0.532200 0.203030 0.865159 0.175 Uiso 1 1 calc R U . . .
C1A C 0.3179(6) -0.3253(11) 0.6961(6) 0.086(7) Uani 0.6077 1 d D U P . .
H1AA H 0.316909 -0.386678 0.689300 0.103 Uiso 0.6077 1 calc R U P . .
C338 C 0.3437(7) 0.1199(15) 0.3373(6) 0.116(7) Uani 1 1 d . . . . .
H338 H 0.338754 0.150336 0.312473 0.140 Uiso 1 1 calc R U . . .
C310 C 0.5043(8) 0.3167(12) 0.8406(7) 0.129(8) Uani 1 1 d . . . . .
H310 H 0.485211 0.325298 0.858560 0.155 Uiso 1 1 calc R U . . .
C2A C 0.3252(6) -0.2625(11) 0.6688(6) 0.075(6) Uani 0.6077 1 d D U P . .
H2A H 0.329601 -0.280777 0.643334 0.091 Uiso 0.6077 1 calc R U P . .
C10A C 0.3300(8) 0.1339(15) 0.7415(7) 0.096(8) Uani 0.6077 1 d D U P . .
H10A H 0.332149 0.195801 0.747202 0.116 Uiso 0.6077 1 calc R U P . .
C12A C 0.2906(6) 0.0097(11) 0.7092(6) 0.080(6) Uani 0.6077 1 d D U P . .
C11A C 0.2940(9) 0.1002(11) 0.7167(6) 0.094(7) Uani 0.6077 1 d D U P . .
H11A H 0.271338 0.139019 0.704605 0.113 Uiso 0.6077 1 calc R U P . .
C5A C 0.3144(6) -0.2095(10) 0.7441(5) 0.083(6) Uani 0.6077 1 d D U P . .
C6A C 0.3122(7) -0.2992(10) 0.7333(6) 0.088(7) Uani 0.6077 1 d D U P . .
H6A H 0.306693 -0.342793 0.751761 0.106 Uiso 0.6077 1 calc R U P . .
C337 C 0.3174(10) 0.1354(18) 0.3626(8) 0.150(10) Uani 1 1 d . . . . .
H337 H 0.294512 0.177265 0.355449 0.179 Uiso 1 1 calc R U . . .
C13A C 0.3119(10) -0.1797(15) 0.7860(6) 0.106(9) Uani 0.6077 1 d D U P . .
H13A H 0.341732 -0.171915 0.801761 0.127 Uiso 0.6077 1 calc R U P . .
H13B H 0.297277 -0.121110 0.784439 0.127 Uiso 0.6077 1 calc R U P . .
C347 C 0.4016(9) 0.2589(18) 0.1859(8) 0.158(9) Uani 1 1 d . U . . .
H347 H 0.375566 0.288232 0.173745 0.190 Uiso 1 1 calc R U . . .
C15A C 0.2182(9) 0.027(2) 0.6719(8) 0.115(10) Uani 0.6077 1 d D U P . .
H15A H 0.195417 -0.007129 0.654288 0.173 Uiso 0.6077 1 calc . U P . .
H15B H 0.226524 0.077957 0.657511 0.173 Uiso 0.6077 1 calc . U P . .
H15C H 0.207276 0.047428 0.695191 0.173 Uiso 0.6077 1 calc . U P . .
C346 C 0.4015(9) 0.211(2) 0.2215(8) 0.163(9) Uani 1 1 d . U . . .
H346 H 0.378897 0.218495 0.235895 0.196 Uiso 1 1 calc R U . . .
C14A C 0.4303(9) -0.041(3) 0.7919(13) 0.157(16) Uani 0.6077 1 d D U P . .
H14A H 0.444599 0.002033 0.777454 0.236 Uiso 0.6077 1 calc . U P . .
H14B H 0.450005 -0.091406 0.800367 0.236 Uiso 0.6077 1 calc . U P . .
H14C H 0.422916 -0.012858 0.815351 0.236 Uiso 0.6077 1 calc . U P . .
I309 I 0.56196(11) -0.4689(3) 0.36897(15) 0.1061(16) Uani 0.572(3) 1 d D . P B 2
Zn35 Zn 0.58954(10) -0.3550(3) 0.32540(14) 0.0646(14) Uani 0.572(3) 1 d D . P B 2
I310 I 0.61754(9) -0.3892(3) 0.26268(13) 0.0882(11) Uani 0.572(3) 1 d D . P B 2
I304 I 0.63427(13) 0.0981(3) 0.77440(14) 0.174(2) Uani 0.7832 1 d D . P C 2
Zn32 Zn 0.60389(10) 0.1273(2) 0.83489(15) 0.0938(14) Uani 0.7832 1 d D . P C 2
I303 I 0.56744(15) 0.0177(2) 0.87538(15) 0.204(2) Uani 0.7832 1 d D . P C 2
I305 I 0.41629(14) 0.9937(3) 0.64852(18) 0.0876(14) Uani 0.4949 1 d D . P A 2
Zn33 Zn 0.4489(2) 0.8462(5) 0.63039(19) 0.112(5) Uani 0.4949 1 d D . P A 2
I306 I 0.5140(3) 0.8262(8) 0.6004(3) 0.192(5) Uani 0.4949 1 d D . P A 2
I407 I 0.3212(3) 0.0351(4) 0.5076(2) 0.237(5) Uani 0.4648 1 d D . P E 2
Zn44 Zn 0.2892(4) 0.1094(5) 0.4426(3) 0.201(7) Uani 0.4648 1 d D . P E 2
I408 I 0.2148(3) 0.0645(4) 0.4042(3) 0.271(5) Uani 0.4648 1 d D . P E 2
I311 I 0.89453(13) -0.4957(2) 0.63427(13) 0.1207(11) Uani 0.6354 1 d . U P F 2
Zn36 Zn 0.9280(2) -0.3482(6) 0.6189(2) 0.0760(13) Uani 0.6354 1 d . U P F 2
I312 I 0.99973(16) -0.3387(4) 0.59848(11) 0.1309(18) Uani 0.6354 1 d . U P F 2
I301 I 0.22325(10) 0.5374(2) 0.90082(13) 0.1003(10) Uani 0.5197 1 d D . P D 2
Zn31 Zn 0.29509(14) 0.5960(4) 0.93948(13) 0.0704(15) Uani 0.5197 1 d D . P D 2
I302 I 0.32885(14) 0.5381(3) 1.00796(11) 0.1050(12) Uani 0.5197 1 d D . P D 2
I411 I 0.8995(5) -0.4837(6) 0.6401(4) 0.279(9) Uani 0.3646 1 d . U P F 3
Zn46 Zn 0.9378(7) -0.3473(14) 0.6245(6) 0.158(8) Uani 0.3646 1 d . U P F 3
I412 I 1.0081(5) -0.3264(11) 0.5986(4) 0.202(6) Uani 0.3646 1 d . U P F 3
I510 I 0.6185(11) -0.370(2) 0.2479(7) 0.080 Uiso 0.061(3) 1 d D U P B 3
I509 I 0.5814(9) -0.4917(15) 0.3536(6) 0.080 Uiso 0.061(3) 1 d D U P B 3
Zn55 Zn 0.5949(6) -0.355(2) 0.3139(8) 0.080 Uiso 0.061(3) 1 d D U P B 3
I505 I 0.4360(13) 0.984(3) 0.6287(13) 0.080 Uiso 0.0366 1 d D U P A 3
Zn53 Zn 0.464(2) 0.836(5) 0.617(2) 0.080 Uiso 0.0366 1 d D U P A 3
I506 I 0.5304(13) 0.788(2) 0.5971(14) 0.080 Uiso 0.0366 1 d D U P A 3
C4B C 0.2356(15) 0.242(2) 0.2563(11) 0.118(14) Uani 0.1793 1 d DG U P G -1
C3B C 0.2283(19) 0.160(3) 0.2727(15) 0.111(15) Uani 0.1793 1 d DG U P G -1
H3B H 0.210611 0.156645 0.292004 0.134 Uiso 0.1793 1 calc R U P G -1
C2B C 0.247(2) 0.084(2) 0.261(2) 0.113(17) Uani 0.1793 1 d G U P G -1
H2B H 0.241871 0.027598 0.271917 0.135 Uiso 0.1793 1 calc R U P G -1
C1B C 0.273(2) 0.089(3) 0.232(2) 0.107(17) Uani 0.1793 1 d G U P G -1
H1B H 0.285455 0.036318 0.224252 0.129 Uiso 0.1793 1 calc R U P G -1
C6B C 0.2801(16) 0.171(3) 0.2160(15) 0.111(16) Uani 0.1793 1 d DG U P G -1
H6B H 0.297779 0.174086 0.196673 0.133 Uiso 0.1793 1 calc R U P G -1
C5B C 0.2615(14) 0.247(3) 0.2280(10) 0.107(14) Uani 0.1793 1 d DG U P G -1
C9B C 0.1751(18) 0.453(3) 0.2679(15) 0.117(17) Uani 0.1793 1 d D U P G -1
H9B H 0.148867 0.481251 0.255499 0.141 Uiso 0.1793 1 calc R U P G -1
O3B O 0.2887(15) 0.328(4) 0.3216(13) 0.109(14) Uani 0.1793 1 d D U P G -1
C11B C 0.2420(19) 0.455(3) 0.3162(14) 0.109(16) Uani 0.1793 1 d D U P G -1
H11B H 0.261749 0.485068 0.336807 0.131 Uiso 0.1793 1 calc R U P G -1
C7B C 0.2229(13) 0.327(3) 0.2741(10) 0.119(13) Uani 0.1793 1 d D U P G -1
O2B O 0.1595(18) 0.317(4) 0.2258(15) 0.128(18) Uani 0.1793 1 d D U P G -1
C12B C 0.2513(14) 0.370(3) 0.3042(11) 0.107(14) Uani 0.1793 1 d D U P G -1
C8B C 0.1843(13) 0.368(3) 0.2556(12) 0.114(15) Uani 0.1793 1 d D U P G -1
C10B C 0.204(2) 0.497(3) 0.2977(16) 0.112(17) Uani 0.1793 1 d D U P G -1
H10B H 0.197012 0.554783 0.305588 0.135 Uiso 0.1793 1 calc R U P G -1
C803 C 0.1707(18) 0.315(3) 0.5932(13) 0.129(18) Uani 0.2583 1 d D U P . .
H80A H 0.166012 0.376556 0.601426 0.155 Uiso 0.2583 1 calc R U P . .
H80B H 0.188306 0.316594 0.572376 0.155 Uiso 0.2583 1 calc R U P . .
C804 C 0.1945(16) 0.261(4) 0.6294(14) 0.142(18) Uani 0.2583 1 d D U P . .
H80C H 0.200099 0.199630 0.620745 0.171 Uiso 0.2583 1 calc R U P . .
H80D H 0.222777 0.288889 0.640479 0.171 Uiso 0.2583 1 calc R U P . .
C805 C 0.1672(19) 0.256(4) 0.6619(10) 0.146(19) Uani 0.2583 1 d D U P . .
H80E H 0.182235 0.217578 0.683915 0.176 Uiso 0.2583 1 calc R U P . .
H80F H 0.164774 0.316284 0.672771 0.176 Uiso 0.2583 1 calc R U P . .
C806 C 0.1215(19) 0.219(3) 0.6459(13) 0.141(19) Uani 0.2583 1 d D U P . .
H80G H 0.104176 0.223360 0.666937 0.169 Uiso 0.2583 1 calc R U P . .
H80H H 0.123610 0.155116 0.639170 0.169 Uiso 0.2583 1 calc R U P . .
C801 C 0.0986(16) 0.270(4) 0.6087(12) 0.131(18) Uani 0.2583 1 d D U P . .
H80I H 0.093362 0.332200 0.616138 0.157 Uiso 0.2583 1 calc R U P . .
H80J H 0.070196 0.242097 0.597879 0.157 Uiso 0.2583 1 calc R U P . .
C802 C 0.1266(18) 0.270(3) 0.5767(9) 0.126(18) Uani 0.2583 1 d D U P . .
H80K H 0.111386 0.301970 0.552742 0.151 Uiso 0.2583 1 calc R U P . .
H80L H 0.131449 0.207619 0.568897 0.151 Uiso 0.2583 1 calc R U P . .
C14B C 0.123(3) 0.361(7) 0.202(3) 0.16(3) Uani 0.1793 1 d D U P G -1
H14D H 0.119848 0.343848 0.174019 0.233 Uiso 0.1793 1 calc . U P H -1
H14E H 0.126447 0.425816 0.204497 0.233 Uiso 0.1793 1 calc . U P I -1
H14F H 0.096291 0.343833 0.211256 0.233 Uiso 0.1793 1 calc . U P J -1
C15B C 0.322(2) 0.377(7) 0.348(3) 0.14(3) Uani 0.1793 1 d D U P G -1
H15D H 0.337602 0.414434 0.332699 0.215 Uiso 0.1793 1 calc . U P K -1
H15E H 0.341555 0.335371 0.364548 0.215 Uiso 0.1793 1 calc . U P L -1
H15F H 0.307940 0.414864 0.365505 0.215 Uiso 0.1793 1 calc . U P M -1
O1B O 0.308(2) 0.342(5) 0.198(3) 0.16(2) Uani 0.1793 1 d D U P G -1
H1BA H 0.326982 0.311307 0.213668 0.238 Uiso 0.1793 1 calc R U P G -1
C13B C 0.2680(19) 0.337(3) 0.2106(17) 0.121(16) Uani 0.1793 1 d D U P G -1
H13C H 0.244143 0.348630 0.187530 0.146 Uiso 0.1793 1 calc R U P G -1
H13D H 0.267013 0.383571 0.230899 0.146 Uiso 0.1793 1 calc R U P G -1

loop_
_atom_site_aniso_label
_atom_site_aniso_U_11
_atom_site_aniso_U_22
_atom_site_aniso_U_33
_atom_site_aniso_U_23
_atom_site_aniso_U_13
_atom_site_aniso_U_12
I405 0.288(10) 0.036(2) 0.153(6) -0.001(2) -0.087(5) -0.013(4)
I410 0.278(11) 0.076(4) 0.194(7) -0.054(4) -0.085(7) 0.024(5)
I409 0.291(13) 0.045(4) 0.305(15) 0.065(6) -0.114(11) -0.005(5)
I404 0.0422(18) 0.080(4) 0.069(3) -0.027(3) -0.0163(18) 0.006(2)
I401 0.348(11) 0.062(3) 0.448(13) -0.066(4) 0.217(9) -0.078(4)
I402 0.575(17) 0.093(5) 0.280(9) 0.099(5) 0.273(10) 0.137(7)
I307 0.1182(16) 0.0510(11) 0.0997(16) 0.0128(10) 0.0486(13) 0.0157(10)
I406 0.095(2) 0.146(6) 0.085(3) -0.006(3) 0.025(2) -0.034(3)
I403 0.073(3) 0.035(2) 0.070(2) -0.0053(18) -0.0181(19) -0.0007(18)
I308 0.0932(13) 0.0476(13) 0.1276(17) -0.0139(11) 0.0121(12) -0.0087(10)
Zn45 0.265(16) 0.030(5) 0.198(15) -0.023(6) -0.110(11) 0.014(6)
Zn43 0.127(7) 0.048(5) 0.086(6) 0.007(3) 0.032(5) -0.010(4)
Zn42 0.31(3) 0.085(15) 0.175(19) -0.074(13) -0.16(2) 0.011(15)
Zn41 0.39(2) 0.027(4) 0.286(15) 0.002(6) 0.177(15) -0.004(6)
Zn34 0.084(2) 0.049(2) 0.093(3) -0.0034(18) 0.035(2) 0.0048(17)
N320 0.076(6) 0.032(4) 0.071(6) -0.005(4) -0.004(5) 0.002(4)
N304 0.092(8) 0.038(5) 0.076(7) 0.000(5) -0.018(6) 0.011(5)
N316 0.097(8) 0.046(6) 0.072(7) 0.001(5) 0.005(6) -0.003(5)
N321 0.089(7) 0.035(5) 0.064(6) -0.006(4) -0.011(5) -0.004(5)
N322 0.090(7) 0.043(5) 0.077(7) -0.011(5) -0.021(6) -0.002(5)
N302 0.103(9) 0.053(6) 0.075(7) -0.004(5) -0.006(7) 0.002(6)
N319 0.090(7) 0.037(5) 0.091(7) -0.010(5) -0.039(6) 0.003(5)
N310 0.098(8) 0.047(6) 0.082(7) 0.005(5) -0.016(6) -0.007(6)
N318 0.088(8) 0.059(7) 0.077(7) -0.002(6) -0.034(6) -0.001(6)
N312 0.115(10) 0.055(7) 0.102(10) -0.007(7) 0.021(8) 0.003(7)
N311 0.106(9) 0.044(6) 0.109(9) 0.014(6) -0.025(7) -0.002(6)
N309 0.099(8) 0.038(5) 0.083(7) 0.008(5) -0.032(6) -0.007(5)
N323 0.130(11) 0.046(6) 0.107(10) -0.003(7) 0.016(9) -0.005(7)
N301 0.122(11) 0.051(7) 0.098(9) 0.009(6) 0.003(8) 0.002(7)
C360 0.073(7) 0.038(6) 0.068(7) -0.008(5) -0.009(6) 0.002(5)
N305 0.105(11) 0.073(9) 0.119(12) 0.002(9) -0.025(9) 0.000(8)
N324 0.130(10) 0.046(6) 0.080(7) -0.018(5) -0.041(7) 0.012(6)
N303 0.100(9) 0.058(7) 0.087(8) -0.013(6) -0.018(7) 0.007(6)
N308 0.124(10) 0.035(5) 0.086(8) 0.006(5) -0.022(7) 0.002(6)
N307 0.120(10) 0.044(6) 0.095(8) 0.009(6) -0.028(7) -0.007(6)
N317 0.107(9) 0.060(7) 0.077(7) 0.005(6) -0.012(7) 0.005(7)
N306 0.115(10) 0.076(9) 0.071(7) 0.015(6) -0.005(7) 0.014(8)
N315 0.127(11) 0.051(6) 0.084(8) 0.010(6) 0.019(8) 0.016(7)
N314 0.083(8) 0.071(8) 0.077(7) 0.003(6) 0.009(6) 0.003(6)
C362 0.072(7) 0.040(6) 0.062(6) 0.000(5) -0.012(6) 0.000(5)
C344 0.071(8) 0.054(7) 0.071(8) 0.006(6) -0.003(6) 0.003(6)
C370 0.087(9) 0.049(7) 0.075(8) -0.017(6) -0.017(7) -0.003(6)
C307 0.087(9) 0.046(7) 0.081(9) -0.008(6) -0.025(8) 0.003(6)
C352 0.078(8) 0.051(7) 0.062(7) 0.002(5) -0.021(6) -0.001(6)
O2A 0.087(10) 0.070(10) 0.105(12) -0.016(9) 0.025(9) -0.019(8)
C361 0.085(9) 0.038(6) 0.080(8) -0.001(6) 0.000(7) 0.005(6)
C316 0.087(9) 0.050(7) 0.072(8) -0.011(6) -0.024(7) 0.010(6)
C357 0.085(9) 0.041(6) 0.079(8) -0.015(6) -0.017(7) -0.004(6)
C343 0.089(9) 0.059(8) 0.079(9) 0.010(7) 0.017(8) 0.011(7)
C353 0.077(8) 0.055(7) 0.088(9) 0.011(7) 0.007(7) 0.005(7)
C345 0.095(10) 0.068(9) 0.077(8) 0.016(7) 0.012(8) 0.013(8)
C312 0.100(11) 0.055(8) 0.086(9) -0.014(7) -0.020(8) 0.008(7)
C308 0.089(9) 0.055(7) 0.060(7) -0.005(6) -0.031(7) 0.004(7)
C363 0.088(9) 0.039(6) 0.069(7) -0.008(5) -0.006(6) -0.003(6)
O3A 0.123(13) 0.062(9) 0.067(8) 0.020(7) 0.007(8) 0.037(9)
C309 0.084(9) 0.044(7) 0.101(11) -0.001(7) -0.017(8) 0.005(7)
C334 0.096(10) 0.054(7) 0.074(8) 0.013(6) -0.007(7) -0.001(7)
C303 0.093(10) 0.056(8) 0.083(9) -0.002(7) 0.000(8) -0.003(7)
C326 0.095(10) 0.045(7) 0.084(9) -0.004(6) -0.014(8) 0.000(7)
C369 0.121(12) 0.046(7) 0.071(8) -0.007(6) -0.019(8) 0.006(7)
C364 0.081(9) 0.040(6) 0.102(10) -0.006(6) -0.013(7) 0.005(6)
C314 0.087(10) 0.070(10) 0.108(12) 0.023(9) -0.027(9) 0.005(8)
C328 0.111(12) 0.054(8) 0.100(11) -0.005(7) -0.012(9) 0.006(8)
C368 0.105(11) 0.053(8) 0.084(9) -0.014(7) -0.026(8) 0.011(7)
C324 0.106(11) 0.047(7) 0.090(10) 0.008(7) -0.006(8) 0.007(7)
C313 0.114(12) 0.054(8) 0.088(10) -0.007(7) -0.040(9) 0.019(8)
C365 0.109(11) 0.045(7) 0.082(9) -0.006(6) -0.003(8) -0.003(7)
C339 0.116(13) 0.078(10) 0.078(9) 0.001(8) 0.019(9) 0.016(9)
C325 0.094(10) 0.052(7) 0.087(9) 0.019(7) -0.016(8) 0.008(7)
O1A 0.080(10) 0.082(11) 0.108(12) 0.049(10) -0.011(9) 0.004(9)
C354 0.087(9) 0.058(8) 0.097(10) -0.021(8) -0.015(8) 0.003(7)
C356 0.118(12) 0.029(6) 0.096(10) 0.003(6) -0.024(9) -0.004(7)
C366 0.142(15) 0.046(7) 0.085(10) -0.020(7) -0.008(10) -0.012(9)
C358 0.098(11) 0.046(7) 0.119(12) 0.010(8) -0.044(9) 0.007(7)
N313 0.184(19) 0.073(10) 0.162(17) -0.004(10) 0.102(15) 0.012(11)
C359 0.089(10) 0.056(8) 0.142(15) -0.005(9) -0.038(10) -0.008(8)
C321 0.108(11) 0.049(7) 0.088(9) 0.008(7) -0.028(8) -0.003(7)
C342 0.111(12) 0.067(9) 0.082(9) -0.003(7) 0.015(9) 0.012(9)
C327 0.092(10) 0.043(7) 0.098(10) 0.018(7) -0.022(8) 0.008(7)
C306 0.098(10) 0.062(8) 0.063(7) 0.004(6) -0.022(7) 0.014(7)
C317 0.115(13) 0.082(11) 0.079(9) 0.016(8) 0.008(9) 0.020(10)
C367 0.119(12) 0.049(7) 0.083(9) -0.005(7) -0.019(9) -0.003(8)
C371 0.109(12) 0.056(8) 0.099(11) 0.004(7) -0.054(9) 0.001(8)
C315 0.096(10) 0.076(10) 0.082(9) 0.008(8) -0.016(8) 0.010(8)
C341 0.151(18) 0.096(14) 0.094(12) 0.025(10) 0.040(12) 0.022(13)
C329 0.096(10) 0.056(8) 0.104(11) 0.009(8) -0.039(9) 0.000(7)
C336 0.152(17) 0.053(9) 0.103(12) -0.014(8) 0.000(11) -0.007(10)
C355 0.112(12) 0.047(7) 0.104(11) 0.010(7) -0.054(9) -0.009(7)
C320 0.118(12) 0.051(8) 0.104(11) 0.022(8) -0.031(10) 0.009(8)
C305 0.153(18) 0.070(11) 0.134(16) 0.045(11) 0.032(14) 0.047(12)
C301 0.148(17) 0.076(11) 0.080(10) 0.005(9) -0.009(11) -0.006(12)
C349 0.096(11) 0.094(12) 0.116(12) 0.047(10) -0.014(10) 0.012(9)
C351 0.135(14) 0.067(10) 0.085(10) 0.019(8) 0.012(10) 0.015(10)
C333 0.132(14) 0.042(7) 0.092(10) 0.004(7) -0.025(9) 0.001(8)
C332 0.134(15) 0.054(9) 0.115(13) 0.028(9) 0.006(12) 0.016(10)
C331 0.172(18) 0.034(7) 0.135(14) 0.008(8) -0.096(13) 0.005(9)
C335 0.128(14) 0.041(7) 0.119(13) -0.003(8) -0.030(11) -0.005(8)
C323 0.134(14) 0.036(7) 0.139(15) 0.013(8) -0.061(12) -0.002(8)
C304 0.146(17) 0.088(13) 0.121(14) 0.047(11) 0.041(13) 0.047(12)
C322 0.119(14) 0.063(9) 0.121(14) 0.002(9) -0.036(11) -0.003(9)
C318 0.165(18) 0.064(9) 0.098(11) 0.026(8) 0.028(12) 0.043(11)
C372 0.138(15) 0.040(7) 0.123(13) 0.004(8) -0.041(11) 0.006(8)
C302 0.119(14) 0.107(14) 0.076(10) 0.007(9) 0.017(10) 0.018(11)
C350 0.119(14) 0.092(13) 0.112(13) 0.045(11) 0.032(12) 0.024(11)
C319 0.120(13) 0.063(9) 0.103(11) 0.003(8) -0.025(10) 0.010(9)
C340 0.146(17) 0.088(12) 0.121(15) 0.042(11) 0.049(14) 0.038(12)
C7A 0.098(13) 0.032(9) 0.079(12) 0.003(8) 0.023(10) 0.005(9)
C3A 0.058(10) 0.035(9) 0.096(13) -0.008(9) -0.027(10) 0.006(8)
C330 0.147(17) 0.060(10) 0.160(18) -0.008(11) -0.084(14) 0.008(11)
C8A 0.122(16) 0.047(10) 0.103(14) 0.000(10) 0.056(13) -0.017(11)
C9A 0.16(2) 0.063(13) 0.091(15) -0.002(11) 0.071(15) -0.022(14)
C4A 0.087(12) 0.023(8) 0.104(14) 0.008(9) 0.002(11) 0.006(8)
C348 0.106(11) 0.088(11) 0.120(12) 0.036(10) 0.001(10) 0.001(10)
C311 0.18(2) 0.100(16) 0.17(2) 0.071(16) 0.06(2) 0.032(16)
C1A 0.057(11) 0.048(11) 0.130(17) -0.034(12) -0.030(12) -0.002(9)
C338 0.128(15) 0.128(17) 0.098(12) 0.027(11) 0.036(12) 0.058(13)
C310 0.17(2) 0.065(11) 0.147(18) 0.041(12) 0.024(16) 0.027(12)
C2A 0.056(10) 0.059(12) 0.100(14) -0.020(11) -0.014(10) 0.003(9)
C10A 0.17(2) 0.052(12) 0.082(14) 0.006(11) 0.069(15) 0.001(14)
C12A 0.141(17) 0.040(9) 0.067(11) 0.010(8) 0.041(12) 0.018(11)
C11A 0.17(2) 0.056(12) 0.062(12) 0.019(10) 0.042(14) 0.026(14)
C5A 0.084(13) 0.051(11) 0.107(14) 0.012(11) 0.004(12) -0.001(10)
C6A 0.059(11) 0.041(10) 0.152(19) 0.019(12) -0.009(13) -0.004(9)
C337 0.19(3) 0.128(19) 0.15(2) 0.040(17) 0.10(2) 0.046(18)
C13A 0.14(2) 0.055(13) 0.109(17) 0.026(13) -0.013(16) -0.024(14)
C347 0.160(17) 0.162(18) 0.160(17) 0.095(14) 0.049(14) 0.082(15)
C15A 0.15(3) 0.11(2) 0.093(18) 0.025(16) 0.033(18) 0.05(2)
C346 0.173(18) 0.174(19) 0.160(17) 0.083(15) 0.073(15) 0.083(16)
C14A 0.08(2) 0.13(3) 0.26(4) -0.07(3) 0.04(2) -0.03(2)
I309 0.0847(15) 0.064(2) 0.141(3) 0.0419(19) -0.0449(18) -0.0191(15)
Zn35 0.0469(17) 0.042(3) 0.087(3) -0.001(2) -0.0290(19) -0.0020(16)
I310 0.0577(10) 0.073(2) 0.120(3) -0.0416(18) -0.0148(15) -0.0030(11)
I304 0.178(3) 0.103(2) 0.198(3) -0.073(2) -0.063(2) 0.025(2)
Zn32 0.0832(19) 0.045(2) 0.126(3) -0.006(2) -0.0423(19) 0.0044(15)
I303 0.192(3) 0.0698(17) 0.299(5) 0.068(3) -0.069(3) -0.0119(17)
I305 0.0883(17) 0.051(2) 0.099(2) -0.0024(14) -0.0391(17) -0.0100(13)
Zn33 0.129(8) 0.073(7) 0.088(6) 0.019(4) -0.085(5) -0.020(5)
I306 0.267(10) 0.131(7) 0.150(6) 0.024(5) -0.026(6) -0.040(6)
I407 0.465(13) 0.083(3) 0.220(7) 0.077(4) 0.205(8) 0.115(6)
Zn44 0.37(2) 0.026(3) 0.244(14) -0.005(5) 0.152(13) -0.011(6)
I408 0.376(12) 0.087(4) 0.410(13) -0.093(5) 0.220(10) -0.103(5)
I311 0.181(2) 0.0388(14) 0.0997(15) 0.0009(11) -0.0732(17) -0.0033(13)
Zn36 0.100(2) 0.053(2) 0.054(2) -0.0106(18) -0.034(2) 0.0261(18)
I312 0.126(2) 0.187(5) 0.0710(15) 0.0071(19) -0.0011(13) 0.094(3)
I301 0.0913(15) 0.0389(13) 0.164(3) 0.0239(14) 0.0104(16) -0.0025(11)
Zn31 0.095(3) 0.035(3) 0.082(3) 0.022(2) 0.019(2) 0.014(2)
I302 0.153(3) 0.070(2) 0.0935(19) 0.0452(17) 0.030(2) 0.0472(19)
I411 0.497(18) 0.041(2) 0.190(8) -0.001(3) -0.192(8) -0.053(4)
Zn46 0.27(2) 0.060(6) 0.097(8) -0.015(5) -0.077(8) 0.025(9)
I412 0.273(14) 0.146(7) 0.158(8) 0.033(6) -0.024(7) 0.049(7)
C4B 0.13(3) 0.14(2) 0.07(3) -0.039(18) -0.04(2) 0.00(2)
C3B 0.12(3) 0.14(2) 0.06(3) -0.03(2) -0.02(2) 0.02(3)
C2B 0.11(4) 0.14(2) 0.07(3) -0.03(3) -0.03(3) 0.02(3)
C1B 0.11(4) 0.12(2) 0.07(3) -0.04(3) -0.03(2) 0.01(3)
C6B 0.12(3) 0.12(3) 0.07(3) -0.04(2) -0.04(2) -0.01(3)
C5B 0.11(3) 0.12(2) 0.06(3) -0.04(2) -0.05(2) -0.01(2)
C9B 0.15(3) 0.11(3) 0.07(3) -0.02(2) -0.01(2) -0.01(2)
O3B 0.15(3) 0.13(3) 0.04(2) 0.00(2) 0.005(18) -0.01(3)
C11B 0.14(3) 0.12(3) 0.05(3) -0.02(2) 0.00(2) -0.02(3)
C7B 0.15(3) 0.13(2) 0.06(2) -0.028(18) -0.013(17) -0.01(2)
O2B 0.17(3) 0.11(3) 0.09(3) -0.02(2) -0.03(2) -0.01(3)
C12B 0.15(3) 0.12(3) 0.05(2) -0.016(18) 0.000(18) -0.02(2)
C8B 0.15(3) 0.11(3) 0.07(2) -0.02(2) -0.01(2) -0.01(2)
C10B 0.15(4) 0.12(3) 0.06(3) -0.02(2) 0.00(2) -0.01(3)
C803 0.25(5) 0.06(3) 0.09(3) 0.04(2) 0.08(3) 0.09(3)
C804 0.26(5) 0.07(3) 0.11(3) 0.05(2) 0.08(3) 0.09(3)
C805 0.28(5) 0.08(3) 0.09(3) 0.04(2) 0.07(3) 0.08(3)
C806 0.28(5) 0.08(3) 0.08(2) 0.03(2) 0.09(3) 0.07(3)
C801 0.26(5) 0.08(3) 0.07(2) 0.02(2) 0.09(3) 0.07(3)
C802 0.26(5) 0.06(3) 0.08(2) 0.02(2) 0.09(3) 0.07(3)
C14B 0.17(5) 0.14(6) 0.13(5) 0.02(5) -0.05(4) -0.03(4)
C15B 0.15(4) 0.21(7) 0.06(4) 0.01(4) 0.00(3) -0.05(5)
O1B 0.13(4) 0.13(5) 0.20(6) 0.07(4) -0.02(4) 0.04(4)
C13B 0.11(3) 0.13(3) 0.09(3) -0.02(3) -0.06(3) -0.01(3)

loop_
_atom_type_symbol
_atom_type_description
_atom_type_scat_dispersion_real
_atom_type_scat_dispersion_imag
_atom_type_scat_source
C C 0.0181 0.0091 'International Tables Vol C Tables 4.2.6.8 and 6.1.1.4'
H H 0.0000 0.0000 'International Tables Vol C Tables 4.2.6.8 and 6.1.1.4'
I I -0.3257 6.8362 'International Tables Vol C Tables 4.2.6.8 and 6.1.1.4'
N N 0.0311 0.0180 'International Tables Vol C Tables 4.2.6.8 and 6.1.1.4'
O O 0.0492 0.0322 'International Tables Vol C Tables 4.2.6.8 and 6.1.1.4'
Zn Zn -1.5491 0.6778 'International Tables Vol C Tables 4.2.6.8 and 6.1.1.4'

loop_
_exptl_crystal_face_index_h
_exptl_crystal_face_index_k
_exptl_crystal_face_index_l
_exptl_crystal_face_perp_dist
0 0 -1 0.0563
0 0 1 0.0581
-1 -1 2 0.1143
-1 -1 -2 0.1141
1 1 -1 0.1582
1 1 1 0.1553
-2 0 -1 0.0272
2 0 1 0.0374
-1 0 2 0.0536
1 0 -2 0.0664
-2 1 1 0.1250
2 -1 -1 0.1193

loop_
_geom_angle_atom_site_label_1
_geom_angle_atom_site_label_2
_geom_angle_atom_site_label_3
_geom_angle
_geom_angle_site_symmetry_1
_geom_angle_site_symmetry_3
_geom_angle_publ_flag
I410 Zn45 I409 125.1(6) . . ?
N319 Zn45 I410 102.4(7) . . ?
N319 Zn45 I409 108.9(7) . . ?
N319 Zn45 N318 98.9(6) . . ?
N318 Zn45 I410 110.8(7) . . ?
N318 Zn45 I409 107.5(7) . . ?
I405 Zn43 I406 123.5(4) . . ?
N307 Zn43 I405 105.0(5) . . ?
N307 Zn43 I406 106.7(6) . . ?
N307 Zn43 N306 103.6(6) . . ?
N306 Zn43 I405 111.1(6) . . ?
N306 Zn43 I406 105.1(6) . . ?
I404 Zn42 I403 125.2(7) . . ?
N311 Zn42 I404 101.9(8) 4_666 . ?
N311 Zn42 I403 107.1(8) 4_666 . ?
N305 Zn42 I404 114.8(10) . . ?
N305 Zn42 I403 106.8(9) . . ?
N305 Zn42 N311 96.8(8) . 4_666 ?
I402 Zn41 I401 118.6(6) . . ?
N323 Zn41 I401 106.4(7) 4_566 . ?
N323 Zn41 I402 109.3(7) 4_566 . ?
N323 Zn41 N301 103.4(7) 4_566 . ?
N301 Zn41 I401 113.1(7) . . ?
N301 Zn41 I402 105.0(7) . . ?
I307 Zn34 I308 122.2(2) . . ?
N312 Zn34 I307 109.9(5) . . ?
N312 Zn34 I308 106.6(5) . . ?
N313 Zn34 I307 104.1(6) . . ?
N313 Zn34 I308 110.9(7) . . ?
N313 Zn34 N312 101.2(7) . . ?
C360 N320 C362 115.8(10) . . ?
C307 N304 C308 113.9(14) . . ?
C344 N316 C343 113.1(12) . . ?
C360 N321 C361 112.7(10) . . ?
C361 N322 C362 116.1(11) . . ?
C308 N302 C306 116.3(13) . . ?
C359 N319 Zn45 117.3(10) . . ?
C359 N319 C355 118.4(11) . . ?
C359 N319 Zn35 120.1(9) . . ?
C359 N319 Zn55 123.7(12) . . ?
C355 N319 Zn45 124.3(9) . . ?
C355 N319 Zn35 121.5(9) . . ?
C355 N319 Zn55 116.1(11) . . ?
C326 N310 C325 114.4(12) . . ?
C354 N318 Zn45 123.3(13) . . ?
C354 N318 Zn35 121.9(12) . . ?
C354 N318 Zn55 110.0(13) . . ?
C350 N318 Zn45 117.4(11) . . ?
C350 N318 C354 119.1(14) . . ?
C350 N318 Zn35 118.9(11) . . ?
C350 N318 Zn55 130.9(12) . . ?
C336 N312 Zn34 114.3(12) . . ?
C336 N312 Zn44 129.8(13) . . ?
C332 N312 Zn34 125.2(12) . . ?
C332 N312 C336 120.5(15) . . ?
C332 N312 Zn44 109.4(12) . . ?
C329 N311 Zn42 125.9(11) . 4_565 ?
C329 N311 C330 114.8(13) . . ?
C329 N311 Zn32 123.4(10) . 4_565 ?
C330 N311 Zn42 118.5(12) . 4_565 ?
C330 N311 Zn32 121.2(11) . 4_565 ?
C324 N309 C325 114.8(12) . . ?
Zn41 N323 Zn31 1.4(4) 4_665 4_665 ?
C365 N323 Zn41 119.5(12) . 4_665 ?
C365 N323 Zn31 120.8(11) . 4_665 ?
C366 N323 Zn41 120.1(12) . 4_665 ?
C366 N323 C365 120.3(13) . . ?
C366 N323 Zn31 118.8(11) . 4_665 ?
C305 N301 Zn41 117.7(14) . . ?
C305 N301 C301 116.2(18) . . ?
C305 N301 Zn31 120.2(14) . . ?
C301 N301 Zn41 126.1(13) . . ?
C301 N301 Zn31 123.5(13) . . ?
N320 C360 N321 126.1(11) . . ?
N320 C360 C357 117.2(11) . . ?
N321 C360 C357 116.6(11) . . ?
C312 N305 Zn42 119.5(16) . . ?
C312 N305 Zn32 122.9(15) . . ?
C311 N305 Zn42 122.7(16) . . ?
C311 N305 C312 117.5(17) . . ?
C311 N305 Zn32 118.9(15) . . ?
C368 N324 C372 116.2(13) . . ?
C368 N324 Zn36 124.1(11) . . ?
C368 N324 Zn46 128.8(12) . . ?
C372 N324 Zn36 119.3(11) . . ?
C372 N324 Zn46 114.4(12) . . ?
C306 N303 C307 113.8(14) . . ?
C326 N308 C324 114.7(13) . . ?
C323 N307 Zn43 122.4(11) . . ?
C323 N307 C319 114.2(13) . . ?
C323 N307 Zn33 121.3(11) . . ?
C323 N307 Zn53 110.8(17) . . ?
C319 N307 Zn43 123.3(11) . . ?
C319 N307 Zn33 124.4(11) . . ?
C319 N307 Zn53 130(2) . . ?
C348 N317 Zn36 124.1(14) . 4 ?
C348 N317 Zn46 117.4(16) . 4 ?
C347 N317 C348 116.5(16) . . ?
C347 N317 Zn36 118.8(13) . 4 ?
C347 N317 Zn46 126.0(15) . 4 ?
C314 N306 Zn43 118.8(11) . . ?
C314 N306 Zn33 120.2(11) . . ?
C314 N306 Zn53 135.7(14) . . ?
C318 N306 Zn43 121.2(13) . . ?
C318 N306 C314 119.8(15) . . ?
C318 N306 Zn33 119.9(13) . . ?
C318 N306 Zn53 104.4(15) . . ?
C343 N315 C342 116.3(13) . . ?
C342 N314 C344 115.6(13) . . ?
N320 C362 N322 123.3(11) . . ?
N320 C362 C370 117.8(10) . . ?
N322 C362 C370 118.9(11) . . ?
N316 C344 C352 114.6(13) . . ?
N314 C344 N316 126.3(13) . . ?
N314 C344 C352 119.1(12) . . ?
C369 C370 C362 120.9(12) . . ?
C369 C370 C371 118.8(14) . . ?
C371 C370 C362 120.2(13) . . ?
N304 C307 N303 126.3(13) . . ?
N304 C307 C309 115.6(16) . . ?
N303 C307 C309 117.8(14) . . ?
C353 C352 C344 122.9(12) . . ?
C353 C352 C351 118.5(14) . . ?
C351 C352 C344 118.6(14) . . ?
C8A O2A C14A 119(2) . . ?
N321 C361 C363 116.7(11) . . ?
N322 C361 N321 125.4(11) . . ?
N322 C361 C363 117.9(12) . . ?
C317 C316 C308 121.5(13) . . ?
C315 C316 C308 118.4(16) . . ?
C315 C316 C317 120.0(16) . . ?
C356 C357 C360 121.8(12) . . ?
C356 C357 C358 117.9(12) . . ?
C358 C357 C360 120.1(12) . . ?
N316 C343 C345 118.1(14) . . ?
N315 C343 N316 125.1(13) . . ?
N315 C343 C345 116.6(13) . . ?
C352 C353 H353 119.0 . . ?
C352 C353 C354 122.0(15) . . ?
C354 C353 H353 119.0 . . ?
C349 C345 C343 121.6(15) . . ?
C349 C345 C346 115.1(16) . . ?
C346 C345 C343 123.2(17) . . ?
N305 C312 H312 119.0 . . ?
N305 C312 C313 122.1(19) . . ?
C313 C312 H312 119.0 . . ?
N304 C308 C316 116.4(15) . . ?
N302 C308 N304 123.9(13) . . ?
N302 C308 C316 119.4(13) . . ?
C364 C363 C361 122.1(12) . . ?
C367 C363 C361 120.0(12) . . ?
C367 C363 C364 117.7(12) . . ?
C12A O3A C15A 116.6(19) . . ?
C313 C309 C307 122.7(15) . . ?
C313 C309 C310 119.5(16) . . ?
C310 C309 C307 117.8(18) . . ?
C333 C334 C326 119.4(13) . . ?
C335 C334 C326 123.2(13) . . ?
C335 C334 C333 117.3(14) . . ?
C304 C303 C306 120.7(15) . . ?
C302 C303 C306 121.6(15) . . ?
C302 C303 C304 117.7(17) . . ?
N310 C326 C334 112.8(12) . . ?
N308 C326 N310 124.6(13) . . ?
N308 C326 C334 122.6(13) . . ?
C370 C369 H369 120.3 . . ?
C370 C369 C368 119.4(15) . . ?
C368 C369 H369 120.3 . . ?
C363 C364 H364 120.4 . . ?
C365 C364 C363 119.2(13) . . ?
C365 C364 H364 120.4 . . ?
N306 C314 H314 118.9 . . ?
N306 C314 C315 122.2(16) . . ?
C315 C314 H314 118.9 . . ?
C327 C328 H328 120.8 . . ?
C327 C328 C329 118.4(15) . . ?
C329 C328 H328 120.8 . . ?
N324 C368 C369 124.0(15) . . ?
N324 C368 H368 118.0 . . ?
C369 C368 H368 118.0 . . ?
N309 C324 N308 127.4(14) . . ?
N309 C324 C321 115.4(12) . . ?
N308 C324 C321 117.2(13) . . ?
C312 C313 H313 120.3 . . ?
C309 C313 C312 119.3(17) . . ?
C309 C313 H313 120.3 . . ?
N323 C365 C364 121.0(14) . . ?
N323 C365 H365 119.5 . . ?
C364 C365 H365 119.5 . . ?
C340 C339 C342 123.2(17) . . ?
C340 C339 C338 115.4(17) . . ?
C338 C339 C342 121.1(15) . . ?
N310 C325 C327 117.7(13) . . ?
N309 C325 N310 123.4(12) . . ?
N309 C325 C327 118.9(13) . . ?
C13A O1A H1A 109.5 . . ?
N318 C354 C353 119.5(16) . . ?
N318 C354 H354 120.3 . . ?
C353 C354 H354 120.3 . . ?
C357 C356 H356 119.3 . . ?
C357 C356 C355 121.4(12) . . ?
C355 C356 H356 119.3 . . ?
N323 C366 H366 118.6 . . ?
N323 C366 C367 122.8(14) . . ?
C367 C366 H366 118.6 . . ?
C357 C358 H358 120.3 . . ?
C357 C358 C359 119.5(13) . . ?
C359 C358 H358 120.3 . . ?
C341 N313 Zn34 126.9(15) . . ?
C341 N313 Zn44 113.2(16) . . ?
C337 N313 Zn34 116.9(17) . . ?
C337 N313 C341 116.2(18) . . ?
C337 N313 Zn44 130.2(17) . . ?
N319 C359 C358 121.9(14) . . ?
N319 C359 H359 119.1 . . ?
C358 C359 H359 119.1 . . ?
C320 C321 C324 120.1(13) . . ?
C320 C321 C322 122.4(15) . . ?
C322 C321 C324 117.4(14) . . ?
N315 C342 C339 119.0(15) . . ?
N314 C342 N315 123.4(15) . . ?
N314 C342 C339 117.6(15) . . ?
C328 C327 C325 122.0(14) . . ?
C328 C327 C331 119.9(13) . . ?
C331 C327 C325 118.0(13) . . ?
N302 C306 C303 117.2(13) . . ?
N303 C306 N302 125.6(16) . . ?
N303 C306 C303 117.1(14) . . ?
C316 C317 H317 120.6 . . ?
C316 C317 C318 118.9(16) . . ?
C318 C317 H317 120.6 . . ?
C363 C367 H367 120.6 . . ?
C366 C367 C363 118.8(14) . . ?
C366 C367 H367 120.6 . . ?
C370 C371 H371 120.3 . . ?
C372 C371 C370 119.4(15) . . ?
C372 C371 H371 120.3 . . ?
C316 C315 C314 118.3(18) . . ?
C316 C315 H315 120.8 . . ?
C314 C315 H315 120.8 . . ?
N313 C341 H341 117.5 . . ?
N313 C341 C340 125.0(18) . . ?
C340 C341 H341 117.5 . . ?
N311 C329 C328 123.9(15) . . ?
N311 C329 H329 118.1 . . ?
C328 C329 H329 118.1 . . ?
N312 C336 H336 119.5 . . ?
N312 C336 C335 121.1(17) . . ?
C335 C336 H336 119.5 . . ?
N319 C355 C356 120.9(12) . . ?
N319 C355 H355 119.6 . . ?
C356 C355 H355 119.6 . . ?
C321 C320 H320 120.1 . . ?
C321 C320 C319 119.7(15) . . ?
C319 C320 H320 120.1 . . ?
N301 C305 H305 117.4 . . ?
N301 C305 C304 125.2(18) . . ?
C304 C305 H305 117.4 . . ?
N301 C301 H301 117.9 . . ?
N301 C301 C302 124.2(18) . . ?
C302 C301 H301 117.9 . . ?
C345 C349 H349 118.7 . . ?
C345 C349 C348 122.5(17) . . ?
C348 C349 H349 118.7 . . ?
C352 C351 H351 121.3 . . ?
C350 C351 C352 117.4(17) . . ?
C350 C351 H351 121.3 . . ?
C334 C333 H333 120.7 . . ?
C334 C333 C332 118.5(15) . . ?
C332 C333 H333 120.7 . . ?
N312 C332 C333 121.0(15) . . ?
N312 C332 H332 119.5 . . ?
C333 C332 H332 119.5 . . ?
C327 C331 H331 122.2 . . ?
C330 C331 C327 115.6(15) . . ?
C330 C331 H331 122.2 . . ?
C334 C335 C336 121.4(16) . . ?
C334 C335 H335 119.3 . . ?
C336 C335 H335 119.3 . . ?
N307 C323 H323 117.8 . . ?
N307 C323 C322 124.4(15) . . ?
C322 C323 H323 117.8 . . ?
C303 C304 C305 116.6(17) . . ?
C303 C304 H304 121.7 . . ?
C305 C304 H304 121.7 . . ?
C321 C322 C323 115.8(15) . . ?
C321 C322 H322 122.1 . . ?
C323 C322 H322 122.1 . . ?
N306 C318 C317 120.5(18) . . ?
N306 C318 H318 119.7 . . ?
C317 C318 H318 119.7 . . ?
N324 C372 H372 119.0 . . ?
C371 C372 N324 121.9(16) . . ?
C371 C372 H372 119.0 . . ?
C303 C302 H302 119.9 . . ?
C301 C302 C303 120.1(18) . . ?
C301 C302 H302 119.9 . . ?
N318 C350 C351 123.3(16) . . ?
N318 C350 H350 118.3 . . ?
C351 C350 H350 118.3 . . ?
N307 C319 H319 118.4 . . ?
C320 C319 N307 123.3(15) . . ?
C320 C319 H319 118.4 . . ?
C339 C340 H340 120.4 . . ?
C341 C340 C339 119.3(19) . . ?
C341 C340 H340 120.4 . . ?
C8A C7A C4A 121.8(15) . . ?
C8A C7A C12A 118.2(13) . . ?
C12A C7A C4A 120.0(15) . . ?
C4A C3A H3A 120.2 . . ?
C4A C3A C2A 119.5(11) . . ?
C2A C3A H3A 120.2 . . ?
N311 C330 C331 127.3(16) . . ?
N311 C330 H330 116.4 . . ?
C331 C330 H330 116.4 . . ?
O2A C8A C7A 116.4(15) . . ?
O2A C8A C9A 123.3(17) . . ?
C7A C8A C9A 120.3(14) . . ?
C8A C9A H9A 119.5 . . ?
C10A C9A C8A 121.0(18) . . ?
C10A C9A H9A 119.5 . . ?
C3A C4A C7A 117.7(14) . . ?
C3A C4A C5A 120.8(11) . . ?
C5A C4A C7A 121.3(14) . . ?
N317 C348 C349 121(2) . . ?
N317 C348 H348 119.4 . . ?
C349 C348 H348 119.4 . . ?
N305 C311 H311 117.5 . . ?
N305 C311 C310 125(2) . . ?
C310 C311 H311 117.5 . . ?
C2A C1A H1AA 119.9 . . ?
C6A C1A H1AA 119.9 . . ?
C6A C1A C2A 120.2(12) . . ?
C339 C338 H338 119.1 . . ?
C337 C338 C339 121.8(19) . . ?
C337 C338 H338 119.1 . . ?
C309 C310 C311 116(2) . . ?
C309 C310 H310 121.8 . . ?
C311 C310 H310 121.8 . . ?
C3A C2A H2A 119.9 . . ?
C1A C2A C3A 120.1(12) . . ?
C1A C2A H2A 119.9 . . ?
C9A C10A H10A 120.4 . . ?
C11A C10A C9A 119(2) . . ?
C11A C10A H10A 120.4 . . ?
O3A C12A C7A 115.7(14) . . ?
C11A C12A O3A 123.3(16) . . ?
C11A C12A C7A 121.0(16) . . ?
C10A C11A C12A 120.2(19) . . ?
C10A C11A H11A 119.9 . . ?
C12A C11A H11A 119.9 . . ?
C4A C5A C6A 118.5(11) . . ?
C4A C5A C13A 119.8(14) . . ?
C6A C5A C13A 121.6(15) . . ?
C1A C6A C5A 120.7(12) . . ?
C1A C6A H6A 119.7 . . ?
C5A C6A H6A 119.7 . . ?
N313 C337 C338 122(2) . . ?
N313 C337 H337 119.0 . . ?
C338 C337 H337 119.0 . . ?
O1A C13A C5A 113.8(18) . . ?
O1A C13A H13A 108.8 . . ?
O1A C13A H13B 108.8 . . ?
C5A C13A H13A 108.8 . . ?
C5A C13A H13B 108.8 . . ?
H13A C13A H13B 107.7 . . ?
N317 C347 H347 117.3 . . ?
N317 C347 C346 125(2) . . ?
C346 C347 H347 117.3 . . ?
O3A C15A H15A 109.5 . . ?
O3A C15A H15B 109.5 . . ?
O3A C15A H15C 109.5 . . ?
H15A C15A H15B 109.5 . . ?
H15A C15A H15C 109.5 . . ?
H15B C15A H15C 109.5 . . ?
C345 C346 C347 118(2) . . ?
C345 C346 H346 121.2 . . ?
C347 C346 H346 121.2 . . ?
O2A C14A H14A 109.5 . . ?
O2A C14A H14B 109.5 . . ?
O2A C14A H14C 109.5 . . ?
H14A C14A H14B 109.5 . . ?
H14A C14A H14C 109.5 . . ?
H14B C14A H14C 109.5 . . ?
N319 Zn35 I309 107.7(4) . . ?
N319 Zn35 I310 104.8(4) . . ?
N318 Zn35 N319 100.8(5) . . ?
N318 Zn35 I309 106.7(5) . . ?
N318 Zn35 I310 108.7(4) . . ?
I310 Zn35 I309 125.5(2) . . ?
N311 Zn32 N305 99.3(6) 4_666 . ?
N311 Zn32 I304 107.8(5) 4_666 . ?
N311 Zn32 I303 106.9(5) 4_666 . ?
N305 Zn32 I304 106.7(6) . . ?
N305 Zn32 I303 103.7(6) . . ?
I304 Zn32 I303 128.7(2) . . ?
N307 Zn33 N306 102.3(6) . . ?
N307 Zn33 I305 106.2(5) . . ?
N307 Zn33 I306 103.9(6) . . ?
N306 Zn33 I305 106.1(6) . . ?
N306 Zn33 I306 108.4(6) . . ?
I306 Zn33 I305 127.3(4) . . ?
N312 Zn44 I407 116.3(7) . . ?
N312 Zn44 I408 100.4(6) . . ?
N313 Zn44 N312 102.2(7) . . ?
N313 Zn44 I407 116.4(9) . . ?
N313 Zn44 I408 97.9(8) . . ?
I407 Zn44 I408 120.3(5) . . ?
N324 Zn36 N317 103.0(6) . 4_656 ?
N324 Zn36 I311 108.9(5) . . ?
N324 Zn36 I312 106.9(6) . . ?
N317 Zn36 I311 108.2(5) 4_656 . ?
N317 Zn36 I312 105.3(6) 4_656 . ?
I312 Zn36 I311 122.7(3) . . ?
N323 Zn31 I301 107.4(5) 4_566 . ?
N323 Zn31 I302 109.5(5) 4_566 . ?
N301 Zn31 N323 101.4(6) . 4_566 ?
N301 Zn31 I301 107.5(5) . . ?
N301 Zn31 I302 107.3(4) . . ?
I302 Zn31 I301 121.9(2) . . ?
N324 Zn46 I411 100.7(9) . . ?
N324 Zn46 I412 104.9(11) . . ?
N317 Zn46 N324 97.5(9) 4_656 . ?
N317 Zn46 I411 103.5(12) 4_656 . ?
N317 Zn46 I412 112.8(11) 4_656 . ?
I411 Zn46 I412 131.6(10) . . ?
N319 Zn55 N318 93.4(15) . . ?
N319 Zn55 I510 116.8(13) . . ?
N319 Zn55 I509 98.2(10) . . ?
N318 Zn55 I510 113.6(13) . . ?
N318 Zn55 I509 109.8(12) . . ?
I510 Zn55 I509 120.8(16) . . ?
N307 Zn53 N306 87(3) . . ?
N307 Zn53 I505 94(2) . . ?
N307 Zn53 I506 123(3) . . ?
I505 Zn53 N306 98(2) . . ?
I506 Zn53 N306 111(3) . . ?
I506 Zn53 I505 132(4) . . ?
C3B C4B C5B 120.0 . . ?
C3B C4B C7B 120.4(15) . . ?
C5B C4B C7B 118.6(15) . . ?
C4B C3B H3B 120.0 . . ?
C4B C3B C2B 120.0 . . ?
C2B C3B H3B 120.0 . . ?
C3B C2B H2B 120.0 . . ?
C3B C2B C1B 120.0 . . ?
C1B C2B H2B 120.0 . . ?
C2B C1B H1B 120.0 . . ?
C6B C1B C2B 120.0 . . ?
C6B C1B H1B 120.0 . . ?
C1B C6B H6B 120.0 . . ?
C1B C6B C5B 120.0 . . ?
C5B C6B H6B 120.0 . . ?
C4B C5B C13B 118.1(19) . . ?
C6B C5B C4B 120.0 . . ?
C6B C5B C13B 121.9(19) . . ?
C8B C9B H9B 119.5 . . ?
C10B C9B H9B 119.5 . . ?
C10B C9B C8B 121(2) . . ?
C12B O3B C15B 119(4) . . ?
C12B C11B H11B 120.4 . . ?
C12B C11B C10B 119(2) . . ?
C10B C11B H11B 120.4 . . ?
C12B C7B C4B 121(2) . . ?
C12B C7B C8B 120(2) . . ?
C8B C7B C4B 118.0(19) . . ?
C8B O2B C14B 116(3) . . ?
O3B C12B C11B 121(3) . . ?
O3B C12B C7B 118(3) . . ?
C7B C12B C11B 121(2) . . ?
C9B C8B C7B 119(2) . . ?
O2B C8B C9B 127(3) . . ?
O2B C8B C7B 114(3) . . ?
C9B C10B C11B 120(2) . . ?
C9B C10B H10B 120.0 . . ?
C11B C10B H10B 120.0 . . ?
H80A C803 H80B 108.4 . . ?
C804 C803 H80A 110.0 . . ?
C804 C803 H80B 110.0 . . ?
C802 C803 H80A 110.0 . . ?
C802 C803 H80B 110.0 . . ?
C802 C803 C804 108(2) . . ?
C803 C804 H80C 109.5 . . ?
C803 C804 H80D 109.5 . . ?
H80C C804 H80D 108.1 . . ?
C805 C804 C803 110.7(18) . . ?
C805 C804 H80C 109.5 . . ?
C805 C804 H80D 109.5 . . ?
C804 C805 H80E 109.1 . . ?
C804 C805 H80F 109.1 . . ?
H80E C805 H80F 107.9 . . ?
C806 C805 C804 112.3(19) . . ?
C806 C805 H80E 109.1 . . ?
C806 C805 H80F 109.1 . . ?
C805 C806 H80G 109.4 . . ?
C805 C806 H80H 109.4 . . ?
C805 C806 C801 111.1(19) . . ?
H80G C806 H80H 108.0 . . ?
C801 C806 H80G 109.4 . . ?
C801 C806 H80H 109.4 . . ?
C806 C801 H80I 109.6 . . ?
C806 C801 H80J 109.6 . . ?
C806 C801 C802 110.4(18) . . ?
H80I C801 H80J 108.1 . . ?
C802 C801 H80I 109.6 . . ?
C802 C801 H80J 109.6 . . ?
C803 C802 H80K 109.7 . . ?
C803 C802 H80L 109.7 . . ?
C801 C802 C803 109.8(18) . . ?
C801 C802 H80K 109.7 . . ?
C801 C802 H80L 109.7 . . ?
H80K C802 H80L 108.2 . . ?
O2B C14B H14D 109.5 . . ?
O2B C14B H14E 109.5 . . ?
O2B C14B H14F 109.5 . . ?
H14D C14B H14E 109.5 . . ?
H14D C14B H14F 109.5 . . ?
H14E C14B H14F 109.5 . . ?
O3B C15B H15D 109.5 . . ?
O3B C15B H15E 109.5 . . ?
O3B C15B H15F 109.5 . . ?
H15D C15B H15E 109.5 . . ?
H15D C15B H15F 109.5 . . ?
H15E C15B H15F 109.5 . . ?
C13B O1B H1BA 109.5 . . ?
C5B C13B H13C 109.3 . . ?
C5B C13B H13D 109.3 . . ?
O1B C13B C5B 111(3) . . ?
O1B C13B H13C 109.4 . . ?
O1B C13B H13D 109.3 . . ?
H13C C13B H13D 108.0 . . ?

loop_
_geom_bond_atom_site_label_1
_geom_bond_atom_site_label_2
_geom_bond_distance
_geom_bond_site_symmetry_2
_geom_bond_publ_flag
I405 Zn43 2.514(8) . ?
I410 Zn45 2.526(13) . ?
I409 Zn45 2.552(13) . ?
I404 Zn42 2.485(15) . ?
I401 Zn41 2.511(13) . ?
I402 Zn41 2.505(12) . ?
I307 Zn34 2.516(7) . ?
I406 Zn43 2.536(7) . ?
I403 Zn42 2.581(16) . ?
I308 Zn34 2.525(6) . ?
Zn45 N319 2.030(15) . ?
Zn45 N318 2.144(16) . ?
Zn43 N307 1.998(14) . ?
Zn43 N306 2.080(14) . ?
Zn42 N311 2.17(2) 4_666 ?
Zn42 N305 2.00(2) . ?
Zn41 N323 2.054(16) 4_566 ?
Zn41 N301 2.083(19) . ?
Zn34 N312 2.104(14) . ?
Zn34 N313 2.072(17) . ?
N320 C360 1.313(15) . ?
N320 C362 1.328(15) . ?
N304 C307 1.336(19) . ?
N304 C308 1.369(17) . ?
N316 C344 1.341(17) . ?
N316 C343 1.361(18) . ?
N321 C360 1.339(15) . ?
N321 C361 1.345(16) . ?
N322 C362 1.337(16) . ?
N322 C361 1.314(17) . ?
N302 C308 1.31(2) . ?
N302 C306 1.336(19) . ?
N319 C359 1.347(19) . ?
N319 C355 1.350(17) . ?
N319 Zn35 2.065(11) . ?
N319 Zn55 2.18(3) . ?
N310 C326 1.348(18) . ?
N310 C325 1.352(18) . ?
N318 C354 1.35(2) . ?
N318 C350 1.33(2) . ?
N318 Zn35 2.052(13) . ?
N318 Zn55 2.18(3) . ?
N312 C336 1.30(2) . ?
N312 C332 1.27(2) . ?
N312 Zn44 2.107(15) . ?
N311 C329 1.319(19) . ?
N311 C330 1.33(2) . ?
N311 Zn32 2.039(13) 4_565 ?
N309 C324 1.291(18) . ?
N309 C325 1.326(18) . ?
N323 C365 1.317(19) . ?
N323 C366 1.29(2) . ?
N323 Zn31 2.142(14) 4_665 ?
N301 C305 1.28(2) . ?
N301 C301 1.30(2) . ?
N301 Zn31 2.052(17) . ?
C360 C357 1.490(16) . ?
N305 C312 1.32(2) . ?
N305 C311 1.30(3) . ?
N305 Zn32 2.056(16) . ?
N324 C368 1.309(19) . ?
N324 C372 1.39(2) . ?
N324 Zn36 1.992(14) . ?
N324 Zn46 2.27(2) . ?
N303 C307 1.34(2) . ?
N303 C306 1.321(18) . ?
N308 C326 1.298(18) . ?
N308 C324 1.311(18) . ?
N307 C323 1.366(19) . ?
N307 C319 1.38(2) . ?
N307 Zn33 2.048(14) . ?
N307 Zn53 2.16(9) . ?
N317 C348 1.28(2) . ?
N317 C347 1.26(3) . ?
N317 Zn36 2.093(15) 4 ?
N317 Zn46 1.98(2) 4 ?
N306 C314 1.32(2) . ?
N306 C318 1.30(2) . ?
N306 Zn33 2.068(14) . ?
N306 Zn53 2.47(9) . ?
N315 C343 1.297(19) . ?
N315 C342 1.37(2) . ?
N314 C344 1.322(18) . ?
N314 C342 1.313(19) . ?
C362 C370 1.480(17) . ?
C344 C352 1.503(18) . ?
C370 C369 1.34(2) . ?
C370 C371 1.383(19) . ?
C307 C309 1.50(2) . ?
C352 C353 1.34(2) . ?
C352 C351 1.40(2) . ?
O2A C8A 1.38(2) . ?
O2A C14A 1.416(18) . ?
C361 C363 1.503(17) . ?
C316 C308 1.48(2) . ?
C316 C317 1.34(2) . ?
C316 C315 1.34(2) . ?
C357 C356 1.351(19) . ?
C357 C358 1.387(19) . ?
C343 C345 1.43(2) . ?
C353 H353 0.9500 . ?
C353 C354 1.37(2) . ?
C345 C349 1.32(2) . ?
C345 C346 1.36(3) . ?
C312 H312 0.9500 . ?
C312 C313 1.42(2) . ?
C363 C364 1.382(19) . ?
C363 C367 1.380(19) . ?
O3A C12A 1.38(2) . ?
O3A C15A 1.424(17) . ?
C309 C313 1.33(2) . ?
C309 C310 1.39(2) . ?
C334 C326 1.506(19) . ?
C334 C333 1.36(2) . ?
C334 C335 1.34(2) . ?
C303 C306 1.47(2) . ?
C303 C304 1.37(2) . ?
C303 C302 1.36(2) . ?
C369 H369 0.9500 . ?
C369 C368 1.386(19) . ?
C364 H364 0.9500 . ?
C364 C365 1.381(18) . ?
C314 H314 0.9500 . ?
C314 C315 1.40(2) . ?
C328 H328 0.9500 . ?
C328 C327 1.36(2) . ?
C328 C329 1.39(2) . ?
C368 H368 0.9500 . ?
C324 C321 1.56(2) . ?
C313 H313 0.9500 . ?
C365 H365 0.9500 . ?
C339 C342 1.45(2) . ?
C339 C340 1.37(2) . ?
C339 C338 1.41(2) . ?
C325 C327 1.485(18) . ?
O1A H1A 0.8400 . ?
O1A C13A 1.423(17) . ?
C354 H354 0.9500 . ?
C356 H356 0.9500 . ?
C356 C355 1.388(19) . ?
C366 H366 0.9500 . ?
C366 C367 1.37(2) . ?
C358 H358 0.9500 . ?
C358 C359 1.39(2) . ?
N313 C341 1.34(3) . ?
N313 C337 1.33(3) . ?
N313 Zn44 2.040(18) . ?
C359 H359 0.9500 . ?
C321 C320 1.32(2) . ?
C321 C322 1.37(2) . ?
C327 C331 1.39(2) . ?
C317 H317 0.9500 . ?
C317 C318 1.43(2) . ?
C367 H367 0.9500 . ?
C371 H371 0.9500 . ?
C371 C372 1.36(2) . ?
C315 H315 0.9500 . ?
C341 H341 0.9500 . ?
C341 C340 1.35(3) . ?
C329 H329 0.9500 . ?
C336 H336 0.9500 . ?
C336 C335 1.38(2) . ?
C355 H355 0.9500 . ?
C320 H320 0.9500 . ?
C320 C319 1.37(2) . ?
C305 H305 0.9500 . ?
C305 C304 1.41(3) . ?
C301 H301 0.9500 . ?
C301 C302 1.35(3) . ?
C349 H349 0.9500 . ?
C349 C348 1.43(2) . ?
C351 H351 0.9500 . ?
C351 C350 1.36(2) . ?
C333 H333 0.9500 . ?
C333 C332 1.44(2) . ?
C332 H332 0.9500 . ?
C331 H331 0.9500 . ?
C331 C330 1.36(2) . ?
C335 H335 0.9500 . ?
C323 H323 0.9500 . ?
C323 C322 1.42(2) . ?
C304 H304 0.9500 . ?
C322 H322 0.9500 . ?
C318 H318 0.9500 . ?
C372 H372 0.9500 . ?
C302 H302 0.9500 . ?
C350 H350 0.9500 . ?
C319 H319 0.9500 . ?
C340 H340 0.9500 . ?
C7A C8A 1.378(15) . ?
C7A C4A 1.517(15) . ?
C7A C12A 1.389(15) . ?
C3A H3A 0.9500 . ?
C3A C4A 1.385(14) . ?
C3A C2A 1.390(14) . ?
C330 H330 0.9500 . ?
C8A C9A 1.384(16) . ?
C9A H9A 0.9500 . ?
C9A C10A 1.372(17) . ?
C4A C5A 1.395(14) . ?
C348 H348 0.9500 . ?
C311 H311 0.9500 . ?
C311 C310 1.40(3) . ?
C1A H1AA 0.9500 . ?
C1A C2A 1.382(15) . ?
C1A C6A 1.379(15) . ?
C338 H338 0.9500 . ?
C338 C337 1.34(3) . ?
C310 H310 0.9500 . ?
C2A H2A 0.9500 . ?
C10A H10A 0.9500 . ?
C10A C11A 1.367(17) . ?
C12A C11A 1.383(16) . ?
C11A H11A 0.9500 . ?
C5A C6A 1.396(14) . ?
C5A C13A 1.522(18) . ?
C6A H6A 0.9500 . ?
C337 H337 0.9500 . ?
C13A H13A 0.9900 . ?
C13A H13B 0.9900 . ?
C347 H347 0.9500 . ?
C347 C346 1.42(3) . ?
C15A H15A 0.9800 . ?
C15A H15B 0.9800 . ?
C15A H15C 0.9800 . ?
C346 H346 0.9500 . ?
C14A H14A 0.9800 . ?
C14A H14B 0.9800 . ?
C14A H14C 0.9800 . ?
I309 Zn35 2.537(5) . ?
Zn35 I310 2.535(5) . ?
I304 Zn32 2.491(6) . ?
Zn32 I303 2.569(5) . ?
I305 Zn33 2.570(8) . ?
Zn33 I306 2.492(11) . ?
I407 Zn44 2.509(12) . ?
Zn44 I408 2.533(14) . ?
I311 Zn36 2.553(10) . ?
Zn36 I312 2.501(9) . ?
I301 Zn31 2.535(5) . ?
Zn31 I302 2.525(4) . ?
I411 Zn46 2.49(3) . ?
Zn46 I412 2.57(3) . ?
I510 Zn55 2.528(18) . ?
I509 Zn55 2.552(18) . ?
I505 Zn53 2.45(5) . ?
Zn53 I506 2.45(5) . ?
C4B C3B 1.3900 . ?
C4B C5B 1.3900 . ?
C4B C7B 1.50(2) . ?
C3B H3B 0.9500 . ?
C3B C2B 1.3900 . ?
C2B H2B 0.9500 . ?
C2B C1B 1.3900 . ?
C1B H1B 0.9500 . ?
C1B C6B 1.3900 . ?
C6B H6B 0.9500 . ?
C6B C5B 1.3900 . ?
C5B C13B 1.504(17) . ?
C9B H9B 0.9500 . ?
C9B C8B 1.392(19) . ?
C9B C10B 1.381(19) . ?
O3B C12B 1.36(2) . ?
O3B C15B 1.43(2) . ?
C11B H11B 0.9500 . ?
C11B C12B 1.390(19) . ?
C11B C10B 1.391(19) . ?
C7B C12B 1.383(18) . ?
C7B C8B 1.395(18) . ?
O2B C8B 1.38(2) . ?
O2B C14B 1.44(2) . ?
C10B H10B 0.9500 . ?
C803 H80A 0.9900 . ?
C803 H80B 0.9900 . ?
C803 C804 1.543(13) . ?
C803 C802 1.542(13) . ?
C804 H80C 0.9900 . ?
C804 H80D 0.9900 . ?
C804 C805 1.538(13) . ?
C805 H80E 0.9900 . ?
C805 H80F 0.9900 . ?
C805 C806 1.535(13) . ?
C806 H80G 0.9900 . ?
C806 H80H 0.9900 . ?
C806 C801 1.537(13) . ?
C801 H80I 0.9900 . ?
C801 H80J 0.9900 . ?
C801 C802 1.541(13) . ?
C802 H80K 0.9900 . ?
C802 H80L 0.9900 . ?
C14B H14D 0.9800 . ?
C14B H14E 0.9800 . ?
C14B H14F 0.9800 . ?
C15B H15D 0.9800 . ?
C15B H15E 0.9800 . ?
C15B H15F 0.9800 . ?
O1B H1BA 0.8400 . ?
O1B C13B 1.42(2) . ?
C13B H13C 0.9900 . ?
C13B H13D 0.9900 . ?

loop_
_geom_torsion_atom_site_label_1
_geom_torsion_atom_site_label_2
_geom_torsion_atom_site_label_3
_geom_torsion_atom_site_label_4
_geom_torsion
_geom_torsion_site_symmetry_1
_geom_torsion_site_symmetry_2
_geom_torsion_site_symmetry_3
_geom_torsion_site_symmetry_4
_geom_torsion_publ_flag
Zn45 N319 C359 C358 177.1(17) . . . . ?
Zn45 N319 C355 C356 -175.5(15) . . . . ?
Zn45 N318 C354 C353 -170.5(11) . . . . ?
Zn45 N318 C350 C351 170.7(17) . . . . ?
Zn43 N307 C323 C322 -175.7(17) . . . . ?
Zn43 N307 C319 C320 172.1(16) . . . . ?
Zn43 N306 C314 C315 170.7(12) . . . . ?
Zn43 N306 C318 C317 -170.6(15) . . . . ?
Zn42 N311 C329 C328 -172.2(15) 4_565 . . . ?
Zn42 N311 C330 C331 171(2) 4_565 . . . ?
Zn42 N305 C312 C313 -175.3(12) . . . . ?
Zn42 N305 C311 C310 174(2) . . . . ?
Zn41 N323 C365 C364 -178.1(13) 4_665 . . . ?
Zn41 N323 C366 C367 179.2(15) 4_665 . . . ?
Zn41 N301 C305 C304 -176.7(19) . . . . ?
Zn41 N301 C301 C302 175.8(16) . . . . ?
Zn34 N312 C336 C335 179.4(17) . . . . ?
Zn34 N312 C332 C333 -177.6(14) . . . . ?
Zn34 N313 C341 C340 171.3(19) . . . . ?
Zn34 N313 C337 C338 -172(2) . . . . ?
N320 C360 C357 C356 179.1(15) . . . . ?
N320 C360 C357 C358 4(2) . . . . ?
N320 C362 C370 C369 -9(2) . . . . ?
N320 C362 C370 C371 175.1(15) . . . . ?
N304 C307 C309 C313 0(2) . . . . ?
N304 C307 C309 C310 177.8(16) . . . . ?
N316 C344 C352 C353 -8.1(19) . . . . ?
N316 C344 C352 C351 170.1(14) . . . . ?
N316 C343 C345 C349 -19(3) . . . . ?
N316 C343 C345 C346 163(2) . . . . ?
N321 C360 C357 C356 -3(2) . . . . ?
N321 C360 C357 C358 -178.4(15) . . . . ?
N321 C361 C363 C364 -7(2) . . . . ?
N321 C361 C363 C367 167.7(15) . . . . ?
N322 C362 C370 C369 169.5(15) . . . . ?
N322 C362 C370 C371 -6(2) . . . . ?
N322 C361 C363 C364 171.5(15) . . . . ?
N322 C361 C363 C367 -14(2) . . . . ?
N310 C325 C327 C328 179.5(17) . . . . ?
N310 C325 C327 C331 2(3) . . . . ?
N312 C336 C335 C334 0(3) . . . . ?
N309 C324 C321 C320 1(3) . . . . ?
N309 C324 C321 C322 -178.9(18) . . . . ?
N309 C325 C327 C328 2(3) . . . . ?
N309 C325 C327 C331 -176.4(19) . . . . ?
N323 C366 C367 C363 3(3) . . . . ?
N301 C305 C304 C303 0(4) . . . . ?
N301 C301 C302 C303 2(3) . . . . ?
C360 N320 C362 N322 2(2) . . . . ?
C360 N320 C362 C370 -179.5(13) . . . . ?
C360 N321 C361 N322 10(2) . . . . ?
C360 N321 C361 C363 -172.4(13) . . . . ?
C360 C357 C356 C355 -177.1(16) . . . . ?
C360 C357 C358 C359 178.6(17) . . . . ?
N305 C312 C313 C309 3(2) . . . . ?
N305 C311 C310 C309 -1(4) . . . . ?
N303 C307 C309 C313 173.4(14) . . . . ?
N303 C307 C309 C310 -8(2) . . . . ?
N308 C324 C321 C320 -177.8(19) . . . . ?
N308 C324 C321 C322 3(3) . . . . ?
N307 C323 C322 C321 3(4) . . . . ?
N317 C347 C346 C345 -14(5) . . . . ?
N306 C314 C315 C316 0(2) . . . . ?
N315 C343 C345 C349 165.4(17) . . . . ?
N315 C343 C345 C346 -13(3) . . . . ?
N314 C344 C352 C353 171.4(13) . . . . ?
N314 C344 C352 C351 -10(2) . . . . ?
C362 N320 C360 N321 2(2) . . . . ?
C362 N320 C360 C357 179.9(12) . . . . ?
C362 N322 C361 N321 -6(2) . . . . ?
C362 N322 C361 C363 175.9(13) . . . . ?
C362 C370 C369 C368 -177.5(14) . . . . ?
C362 C370 C371 C372 -179.1(18) . . . . ?
C344 N316 C343 N315 0(2) . . . . ?
C344 N316 C343 C345 -174.7(14) . . . . ?
C344 N314 C342 N315 2(2) . . . . ?
C344 N314 C342 C339 -179.1(14) . . . . ?
C344 C352 C353 C354 175.6(13) . . . . ?
C344 C352 C351 C350 -175.7(16) . . . . ?
C370 C369 C368 N324 0(3) . . . . ?
C370 C371 C372 N324 -7(3) . . . . ?
C307 N304 C308 N302 -3.0(18) . . . . ?
C307 N304 C308 C316 -176.9(11) . . . . ?
C307 N303 C306 N302 3(2) . . . . ?
C307 N303 C306 C303 -178.8(12) . . . . ?
C307 C309 C313 C312 173.2(13) . . . . ?
C307 C309 C310 C311 -174(2) . . . . ?
C352 C353 C354 N318 -1(2) . . . . ?
C352 C351 C350 N318 1(3) . . . . ?
O2A C8A C9A C10A -180(2) . . . . ?
C361 N321 C360 N320 -7(2) . . . . ?
C361 N321 C360 C357 174.9(12) . . . . ?
C361 N322 C362 N320 0(2) . . . . ?
C361 N322 C362 C370 -178.7(13) . . . . ?
C361 C363 C364 C365 177.1(15) . . . . ?
C361 C363 C367 C366 -176.1(16) . . . . ?
C316 C317 C318 N306 0(3) . . . . ?
C357 C356 C355 N319 -1(3) . . . . ?
C357 C358 C359 N319 -2(3) . . . . ?
C343 N316 C344 N314 -4(2) . . . . ?
C343 N316 C344 C352 175.7(12) . . . . ?
C343 N315 C342 N314 -5(3) . . . . ?
C343 N315 C342 C339 176.2(15) . . . . ?
C343 C345 C349 C348 175.0(18) . . . . ?
C343 C345 C346 C347 -172(2) . . . . ?
C353 C352 C351 C350 3(2) . . . . ?
C345 C349 C348 N317 6(3) . . . . ?
C312 N305 C311 C310 0(4) . . . . ?
C308 N304 C307 N303 2.2(19) . . . . ?
C308 N304 C307 C309 175.4(11) . . . . ?
C308 N302 C306 N303 -3(2) . . . . ?
C308 N302 C306 C303 177.9(12) . . . . ?
C308 C316 C317 C318 178.7(16) . . . . ?
C308 C316 C315 C314 -178.6(13) . . . . ?
C363 C364 C365 N323 -5(3) . . . . ?
O3A C12A C11A C10A 179(2) . . . . ?
C334 C333 C332 N312 -4(3) . . . . ?
C326 N310 C325 N309 5(2) . . . . ?
C326 N310 C325 C327 -172.7(15) . . . . ?
C326 N308 C324 N309 4(3) . . . . ?
C326 N308 C324 C321 -178.1(15) . . . . ?
C326 C334 C333 C332 178.7(17) . . . . ?
C326 C334 C335 C336 -176.6(19) . . . . ?
C369 C370 C371 C372 5(3) . . . . ?
C364 C363 C367 C366 -1(3) . . . . ?
C314 N306 C318 C317 4(3) . . . . ?
C328 C327 C331 C330 1(3) . . . . ?
C368 N324 C372 C371 5(3) . . . . ?
C324 N309 C325 N310 2(2) . . . . ?
C324 N309 C325 C327 -179.8(16) . . . . ?
C324 N308 C326 N310 5(3) . . . . ?
C324 N308 C326 C334 -176.6(16) . . . . ?
C324 C321 C320 C319 -179.5(18) . . . . ?
C324 C321 C322 C323 176.2(18) . . . . ?
C313 C309 C310 C311 4(3) . . . . ?
C365 N323 C366 C367 -5(3) . . . . ?
C339 C338 C337 N313 -1(4) . . . . ?
C325 N310 C326 N308 -9(3) . . . . ?
C325 N310 C326 C334 172.4(14) . . . . ?
C325 N309 C324 N308 -7(3) . . . . ?
C325 N309 C324 C321 174.5(15) . . . . ?
C325 C327 C331 C330 179(2) . . . . ?
C354 N318 C350 C351 -4(3) . . . . ?
C356 C357 C358 C359 3(3) . . . . ?
C366 N323 C365 C364 6(3) . . . . ?
C358 C357 C356 C355 -2(3) . . . . ?
N313 C341 C340 C339 1(4) . . . . ?
C359 N319 C355 C356 2(3) . . . . ?
C321 C320 C319 N307 4(3) . . . . ?
C342 N315 C343 N316 3(2) . . . . ?
C342 N315 C343 C345 178.5(15) . . . . ?
C342 N314 C344 N316 3(2) . . . . ?
C342 N314 C344 C352 -176.6(13) . . . . ?
C342 C339 C340 C341 178(2) . . . . ?
C342 C339 C338 C337 -178(2) . . . . ?
C327 C328 C329 N311 4(3) . . . . ?
C327 C331 C330 N311 0(4) . . . . ?
C306 N302 C308 N304 3.6(19) . . . . ?
C306 N302 C308 C316 177.4(12) . . . . ?
C306 N303 C307 N304 -2(2) . . . . ?
C306 N303 C307 C309 -175.1(12) . . . . ?
C306 C303 C304 C305 -178.4(18) . . . . ?
C306 C303 C302 C301 177.8(17) . . . . ?
C317 C316 C308 N304 0(2) . . . . ?
C317 C316 C308 N302 -174.2(14) . . . . ?
C317 C316 C315 C314 5(2) . . . . ?
C367 C363 C364 C365 3(2) . . . . ?
C371 C370 C369 C368 -2(3) . . . . ?
C315 C316 C308 N304 -176.6(12) . . . . ?
C315 C316 C308 N302 9.1(19) . . . . ?
C315 C316 C317 C318 -5(3) . . . . ?
C341 N313 C337 C338 5(4) . . . . ?
C329 N311 C330 C331 1(4) . . . . ?
C329 C328 C327 C325 179.0(17) . . . . ?
C329 C328 C327 C331 -3(3) . . . . ?
C336 N312 C332 C333 5(3) . . . . ?
C355 N319 C359 C358 0(3) . . . . ?
C320 C321 C322 C323 -3(3) . . . . ?
C305 N301 C301 C302 -2(3) . . . . ?
C301 N301 C305 C304 1(3) . . . . ?
C349 C345 C346 C347 10(4) . . . . ?
C351 C352 C353 C354 -3(2) . . . . ?
C333 C334 C326 N310 -171.6(16) . . . . ?
C333 C334 C326 N308 10(3) . . . . ?
C333 C334 C335 C336 0(3) . . . . ?
C332 N312 C336 C335 -3(3) . . . . ?
C335 C334 C326 N310 5(3) . . . . ?
C335 C334 C326 N308 -173.2(19) . . . . ?
C335 C334 C333 C332 2(3) . . . . ?
C323 N307 C319 C320 -4(3) . . . . ?
C304 C303 C306 N302 19(2) . . . . ?
C304 C303 C306 N303 -159.3(17) . . . . ?
C304 C303 C302 C301 -1(3) . . . . ?
C322 C321 C320 C319 0(3) . . . . ?
C318 N306 C314 C315 -4(3) . . . . ?
C372 N324 C368 C369 -1(3) . . . . ?
C302 C303 C306 N302 -159.1(16) . . . . ?
C302 C303 C306 N303 22(2) . . . . ?
C302 C303 C304 C305 0(3) . . . . ?
C350 N318 C354 C353 4(2) . . . . ?
C319 N307 C323 C322 1(3) . . . . ?
C340 C339 C342 N315 -159.4(19) . . . . ?
C340 C339 C342 N314 21(3) . . . . ?
C340 C339 C338 C337 -3(4) . . . . ?
C7A C8A C9A C10A 2(4) . . . . ?
C7A C4A C5A C6A -178.5(19) . . . . ?
C7A C4A C5A C13A 0(2) . . . . ?
C7A C12A C11A C10A -2(3) . . . . ?
C3A C4A C5A C6A -4(3) . . . . ?
C3A C4A C5A C13A 175(2) . . . . ?
C330 N311 C329 C328 -3(3) . . . . ?
C8A C7A C4A C3A -104(2) . . . . ?
C8A C7A C4A C5A 70(3) . . . . ?
C8A C7A C12A O3A -179.2(19) . . . . ?
C8A C7A C12A C11A 2(3) . . . . ?
C8A C9A C10A C11A -2(4) . . . . ?
C9A C10A C11A C12A 2(4) . . . . ?
C4A C7A C8A O2A -1(3) . . . . ?
C4A C7A C8A C9A 178(2) . . . . ?
C4A C7A C12A O3A 1(3) . . . . ?
C4A C7A C12A C11A -177.5(19) . . . . ?
C4A C3A C2A C1A 1(3) . . . . ?
C4A C5A C6A C1A 4(3) . . . . ?
C4A C5A C13A O1A 156(2) . . . . ?
C348 N317 C347 C346 13(4) . . . . ?
C311 N305 C312 C313 -1(3) . . . . ?
C338 C339 C342 N315 15(3) . . . . ?
C338 C339 C342 N314 -164.6(19) . . . . ?
C338 C339 C340 C341 3(3) . . . . ?
C310 C309 C313 C312 -5(2) . . . . ?
C2A C3A C4A C7A 176.5(18) . . . . ?
C2A C3A C4A C5A 1(3) . . . . ?
C2A C1A C6A C5A -1(3) . . . . ?
C12A C7A C8A O2A 179.5(19) . . . . ?
C12A C7A C8A C9A -2(3) . . . . ?
C12A C7A C4A C3A 75(3) . . . . ?
C12A C7A C4A C5A -110(2) . . . . ?
C6A C1A C2A C3A -1(3) . . . . ?
C6A C5A C13A O1A -26(3) . . . . ?
C337 N313 C341 C340 -5(4) . . . . ?
C13A C5A C6A C1A -175(2) . . . . ?
C347 N317 C348 C349 -8(3) . . . . ?
C15A O3A C12A C7A 172(2) . . . . ?
C15A O3A C12A C11A -9(3) . . . . ?
C346 C345 C349 C348 -7(3) . . . . ?
C14A O2A C8A C7A 179(3) . . . . ?
C14A O2A C8A C9A 0(4) . . . . ?
Zn35 N319 C359 C358 177.2(16) . . . . ?
Zn35 N319 C355 C356 -175.7(14) . . . . ?
Zn35 N318 C354 C353 -171.1(10) . . . . ?
Zn35 N318 C350 C351 171.1(16) . . . . ?
Zn32 N311 C329 C328 -174.8(15) 4_565 . . . ?
Zn32 N311 C330 C331 173(2) 4_565 . . . ?
Zn32 N305 C312 C313 -171.2(11) . . . . ?
Zn32 N305 C311 C310 171(2) . . . . ?
Zn33 N307 C323 C322 -174.7(18) . . . . ?
Zn33 N307 C319 C320 171.0(16) . . . . ?
Zn33 N306 C314 C315 172.3(12) . . . . ?
Zn33 N306 C318 C317 -172.3(15) . . . . ?
Zn44 N312 C336 C335 -175.8(16) . . . . ?
Zn44 N312 C332 C333 179.2(16) . . . . ?
Zn44 N313 C341 C340 -178(2) . . . . ?
Zn44 N313 C337 C338 177(2) . . . . ?
Zn36 N324 C368 C369 -173.2(13) . . . . ?
Zn36 N324 C372 C371 177.0(16) . . . . ?
Zn36 N317 C348 C349 -179.4(15) 4 . . . ?
Zn36 N317 C347 C346 -176(3) 4 . . . ?
Zn31 N323 C365 C364 -178.7(13) 4_665 . . . ?
Zn31 N323 C366 C367 179.7(15) 4_665 . . . ?
Zn31 N301 C305 C304 -175.5(19) . . . . ?
Zn31 N301 C301 C302 174.7(15) . . . . ?
Zn46 N324 C368 C369 -171.8(15) . . . . ?
Zn46 N324 C372 C371 176.6(18) . . . . ?
Zn46 N317 C348 C349 174.1(16) 4 . . . ?
Zn46 N317 C347 C346 -170(3) 4 . . . ?
Zn55 N319 C359 C358 163.6(17) . . . . ?
Zn55 N319 C355 C356 -163.4(17) . . . . ?
Zn55 N318 C354 C353 -172.7(14) . . . . ?
Zn55 N318 C350 C351 171.8(18) . . . . ?
Zn53 N307 C323 C322 -156(3) . . . . ?
Zn53 N307 C319 C320 147(3) . . . . ?
Zn53 N306 C314 C315 174(3) . . . . ?
Zn53 N306 C318 C317 -174(3) . . . . ?
C4B C3B C2B C1B 0.0 . . . . ?
C4B C5B C13B O1B 152(6) . . . . ?
C4B C7B C12B O3B -10(4) . . . . ?
C4B C7B C12B C11B 170(3) . . . . ?
C4B C7B C8B C9B -170(3) . . . . ?
C4B C7B C8B O2B 8(4) . . . . ?
C3B C4B C5B C6B 0.0 . . . . ?
C3B C4B C5B C13B 179(2) . . . . ?
C3B C4B C7B C12B 89(3) . . . . ?
C3B C4B C7B C8B -100(3) . . . . ?
C3B C2B C1B C6B 0.0 . . . . ?
C2B C1B C6B C5B 0.0 . . . . ?
C1B C6B C5B C4B 0.0 . . . . ?
C1B C6B C5B C13B -179(2) . . . . ?
C6B C5B C13B O1B -29(6) . . . . ?
C5B C4B C3B C2B 0.0 . . . . ?
C5B C4B C7B C12B -79(3) . . . . ?
C5B C4B C7B C8B 91(3) . . . . ?
C7B C4B C3B C2B -169(3) . . . . ?
C7B C4B C5B C6B 169(3) . . . . ?
C7B C4B C5B C13B -12(3) . . . . ?
C12B C11B C10B C9B 0(2) . . . . ?
C12B C7B C8B C9B 0(2) . . . . ?
C12B C7B C8B O2B 179(2) . . . . ?
C8B C9B C10B C11B 0(2) . . . . ?
C8B C7B C12B O3B -180(3) . . . . ?
C8B C7B C12B C11B 0(2) . . . . ?
C10B C9B C8B C7B 0(2) . . . . ?
C10B C9B C8B O2B -178(3) . . . . ?
C10B C11B C12B O3B 180(4) . . . . ?
C10B C11B C12B C7B 0(2) . . . . ?
C803 C804 C805 C806 55(5) . . . . ?
C804 C803 C802 C801 62(4) . . . . ?
C804 C805 C806 C801 -53(5) . . . . ?
C805 C806 C801 C802 55(4) . . . . ?
C806 C801 C802 C803 -60(4) . . . . ?
C802 C803 C804 C805 -59(4) . . . . ?
C14B O2B C8B C9B 7(9) . . . . ?
C14B O2B C8B C7B -171(8) . . . . ?
C15B O3B C12B C11B -9(7) . . . . ?
C15B O3B C12B C7B 170(6) . . . . ?

loop_
_exptl_oxdiff_crystal_face_indexfrac_h
_exptl_oxdiff_crystal_face_indexfrac_k
_exptl_oxdiff_crystal_face_indexfrac_l
_exptl_oxdiff_crystal_face_x
_exptl_oxdiff_crystal_face_y
_exptl_oxdiff_crystal_face_z
-0.0003 0.0000 -0.9998 -0.0063 0.0080 0.0448
0.0003 -0.0000 0.9998 0.0063 -0.0080 -0.0448
-1.0005 -1.0000 1.9995 -0.0292 0.0893 -0.1037
-1.0015 -0.9999 -1.9996 -0.0542 0.1213 0.0755
1.0007 1.0000 -0.9998 0.0355 -0.0973 0.0589
1.0012 0.9999 0.9998 0.0480 -0.1133 -0.0307
-2.0001 0.0008 -0.9994 -0.1057 0.0169 0.0503
2.0001 -0.0008 0.9994 0.1057 -0.0169 -0.0503
-0.9994 0.0004 1.9998 -0.0372 -0.0116 -0.0869
0.9994 -0.0004 -1.9998 0.0372 0.0116 0.0869
-1.9986 1.0011 1.0004 -0.1012 -0.1000 -0.0225
1.9986 -1.0011 -1.0004 0.1012 0.1000 0.0225
